data_7104998
loop_
_publ_author_name
'Darbost, Ulrich'
'Penin, Vanessa'
'Jeanneau, Erwann'
'F\'elix, Caroline'
'Vocanson, Francis'
'Bucher, Christophe'
'Royal, Guy'
'Bonnamour, Isabelle'

_publ_section_title
;
 A calixarene-based copper-centered redox switch as a data storage
 prototype.
;
_journal_issue 44
_journal_name_full 'Chemical communications (Cambridge, England)'
_journal_page_first 6774
_journal_page_last 6776
_journal_paper_doi 10.1039/b907207a
_journal_year 2009
_chemical_absolute_configuration ad
_chemical_formula_moiety 'C80 H93 Cu N6 O6, F6 P'
_chemical_formula_sum 'C80 H93 Cu F6 N6 O6 P'
_chemical_formula_weight 1443.13
_space_group_IT_number 4
_symmetry_cell_setting monoclinic
_symmetry_space_group_name_Hall 'P 2yb'
_symmetry_space_group_name_H-M 'P 1 21 1'
_atom_sites_solution_hydrogens geom
_atom_sites_solution_primary direct
_atom_sites_solution_secondary difmap
_cell_angle_alpha 90
_cell_angle_beta 110.270(9)
_cell_angle_gamma 90
_cell_formula_units_Z 4
_cell_length_a 14.399(5)
_cell_length_b 32.127(6)
_cell_length_c 19.851(9)
_cell_measurement_reflns_used 7746
_cell_measurement_temperature 293(2)
_cell_measurement_theta_max 25.350
_cell_measurement_theta_min 0.802
_cell_volume 8614(5)
_computing_cell_refinement 'DENZO/SCALEPACK (Otwinowski & Minor, 1997)'
_computing_data_collection 'COLLECT (Nonius, 2001).'
_computing_data_reduction 'DENZO/SCALEPACK (Otwinowski & Minor, 1997)'
_computing_molecular_graphics 'CAMERON (Watkin et al., 1996)'
_computing_publication_material 'CRYSTALS (Betteridge et al., 2003)'
_computing_structure_refinement 'CRYSTALS (Betteridge et al., 2003)'
_computing_structure_solution 'SIR97 (Altomare et al., 1999)'
_diffrn_ambient_temperature 293
_diffrn_measured_fraction_theta_full 0.982
_diffrn_measured_fraction_theta_max 0.914
_diffrn_measurement_device 'Nonius KappaCCD'
_diffrn_measurement_device_type Area
_diffrn_measurement_method '\f & \w scans'
_diffrn_radiation_monochromator graphite
_diffrn_radiation_type 'Mo K\a'
_diffrn_radiation_wavelength 0.71069
_diffrn_reflns_av_R_equivalents 0.000
_diffrn_reflns_limit_h_max 14
_diffrn_reflns_limit_h_min -15
_diffrn_reflns_limit_k_max 34
_diffrn_reflns_limit_k_min 0
_diffrn_reflns_limit_l_max 21
_diffrn_reflns_limit_l_min 0
_diffrn_reflns_number 10555
_diffrn_reflns_theta_full 16.894
_diffrn_reflns_theta_max 22.525
_diffrn_reflns_theta_min 1.093
_diffrn_standards_number 0
_exptl_absorpt_coefficient_mu 0.334
_exptl_absorpt_correction_T_max 0.99
_exptl_absorpt_correction_T_min 0.84
_exptl_absorpt_correction_type refdelf
_exptl_absorpt_process_details 'DIFABS (Walker & Stuart, 1983)'
_exptl_crystal_colour 'light yellow'
_exptl_crystal_density_diffrn 1.113
_exptl_crystal_density_method 'not measured'
_exptl_crystal_description needle
_exptl_crystal_F_000 3044
_exptl_crystal_size_max 0.120
_exptl_crystal_size_mid 0.050
_exptl_crystal_size_min 0.040
_refine_diff_density_max 1.43
_refine_diff_density_min -1.49
_refine_ls_abs_structure_details 'Flack (1983), 0 Friedel-pairs'
_refine_ls_abs_structure_Flack 0.0046(3)
_refine_ls_extinction_method None
_refine_ls_goodness_of_fit_ref 0.9480
_refine_ls_hydrogen_treatment none
_refine_ls_matrix_type full
_refine_ls_number_parameters 700
_refine_ls_number_reflns 10478
_refine_ls_number_restraints 15
_refine_ls_R_factor_all 0.1502
_refine_ls_R_factor_gt 0.1124
_refine_ls_shift/su_max 0.0019110
_refine_ls_structure_factor_coef Fsqd
_refine_ls_weighting_details
;
Method, part 1, Chebychev polynomial, (Watkin, 1994, Prince, 1982)
[weight] = 1.0/[A~0~*T~0~(x)+A~1~*T~1~(x) ... +A~n-1~]*T~n-1~(x)]
where A~i~ are the Chebychev coefficients listed below and x= Fcalc/Fmax
Method = Robust Weighting (Prince, 1982)
W = [weight] * [1-(deltaF/6*sigmaF)^2^]^2^
A~i~ are:
36.1 43.1 12.4
;
_refine_ls_weighting_scheme calc
_refine_ls_wR_factor_all 0.2389
_refine_ls_wR_factor_gt 0.1918
_refine_ls_wR_factor_ref 0.2389
_reflns_limit_h_max 14
_reflns_limit_h_min -15
_reflns_limit_k_max 34
_reflns_limit_k_min 0
_reflns_limit_l_max 21
_reflns_limit_l_min 0
_reflns_number_gt 6483
_reflns_number_total 10555
_reflns_threshold_expression I>2.0\s(I)
_oxford_diffrn_Wilson_B_factor 0.00
_oxford_diffrn_Wilson_scale 0.00
_oxford_refine_ls_r_factor_ref 0.1502
_oxford_refine_ls_scale 0.21020(15)
_oxford_reflns_number_all 10478
_oxford_reflns_threshold_expression_ref I>-3.0\s(I)
_cod_data_source_file b907207a.txt
_cod_data_source_block 1
_cod_depositor_comments
;
The following automatic conversions were performed:
'_symmetry_cell_setting' value 'Monoclinic' changed to 'monoclinic'
according to '/home/saulius/struct/CIF-dictionaries/cif_core.dic'
dictionary named 'cif_core.dic' version 2.4.1 from 2010-06-29.

Automatic conversion script
Id: cif_fix_enum 1527 2010-12-29 10:47:43Z saulius 
;
_cod_original_sg_symbol_H-M 'P 1 21 1 '
_cod_original_formula_sum 'C80 H93 Cu F6 N6 O6 P '
_cod_database_code 7104998

loop_
_symmetry_equiv_pos_as_xyz
x,y,z
-x,y+1/2,-z

loop_
_atom_site_label
_atom_site_type_symbol
_atom_site_fract_x
_atom_site_fract_y
_atom_site_fract_z
_atom_site_U_iso_or_equiv
_atom_site_occupancy
_atom_site_adp_type
_atom_site_refinement_flags_posn
_atom_site_refinement_flags_adp
_atom_site_refinement_flags_occupancy
_atom_site_disorder_assembly
_atom_site_disorder_group
_oxford_atom_site_special_shape
_atom_site_attached_hydrogens
Cu1 Cu -0.1746(2) 0.24758(9) 0.29901(14) 0.0327 1.0000 Uani . . . . . . .
Cu2 Cu 0.12154(19) 0.27284(9) 0.19401(13) 0.0291 1.0000 Uani . . . . . . .
P3 P 0.3315(5) 0.3126(2) 0.4045(4) 0.0439 1.0000 Uani . . . . . . .
P4 P -0.3850(5) 0.2099(2) 0.0885(4) 0.0415 1.0000 Uani . . . . . . .
F5 F 0.3521(16) 0.2658(6) 0.4193(11) 0.0983 1.0000 Uani . . . . . . .
F6 F 0.2340(10) 0.3034(6) 0.3397(10) 0.0855 1.0000 Uani . . . . . . .
F7 F 0.2722(15) 0.3140(6) 0.4577(11) 0.0978 1.0000 Uani . . . . . . .
F8 F 0.3131(12) 0.3605(5) 0.3885(12) 0.0860 1.0000 Uani . . . . . . .
F9 F 0.4278(11) 0.3245(7) 0.4641(9) 0.0874 1.0000 Uani . . . . . . .
F10 F 0.3914(11) 0.3127(5) 0.3504(8) 0.0614 1.0000 Uani . . . . . . .
F11 F -0.3981(16) 0.2583(5) 0.0805(12) 0.1021 1.0000 Uani . . . . . . .
F12 F -0.2877(15) 0.2186(8) 0.1514(11) 0.1199 1.0000 Uani . . . . . . .
F13 F -0.3268(10) 0.2107(5) 0.0337(8) 0.0618 1.0000 Uani . . . . . . .
F14 F -0.3632(19) 0.1628(6) 0.0962(13) 0.1259 1.0000 Uani . . . . . . .
F15 F -0.4825(13) 0.2040(9) 0.0253(9) 0.1144 1.0000 Uani . . . . . . .
F16 F -0.4410(11) 0.2108(5) 0.1446(8) 0.0657 1.0000 Uani . . . . . . .
O17 O 0.1893(11) 0.1451(5) 0.4638(8) 0.0390 1.0000 Uani . . . . . . .
O18 O -0.0069(11) 0.1880(5) 0.0839(8) 0.0390 1.0000 Uani . . . . . . .
O19 O 0.1014(11) 0.2570(5) 0.0099(8) 0.0390 1.0000 Uani . . . . . . .
O20 O 0.2293(11) 0.2144(5) 0.1706(8) 0.0390 1.0000 Uani . . . . . . .
O21 O 0.4925(11) 0.1441(5) 0.3996(8) 0.0390 1.0000 Uani . . . . . . .
O22 O -0.1185(11) 0.2458(5) -0.0433(8) 0.0390 1.0000 Uani . . . . . . .
O23 O 0.0648(11) 0.2758(5) 0.5379(8) 0.0390 1.0000 Uani . . . . . . .
O24 O -0.0420(11) 0.3324(5) 0.4113(8) 0.0390 1.0000 Uani . . . . . . .
O25 O -0.2358(11) 0.3771(5) 0.0332(8) 0.0390 1.0000 Uani . . . . . . .
O26 O -0.2828(11) 0.3070(5) 0.3231(8) 0.0390 1.0000 Uani . . . . . . .
O27 O -0.1543(11) 0.2647(5) 0.4839(8) 0.0390 1.0000 Uani . . . . . . .
O28 O -0.5434(11) 0.3781(5) 0.0939(8) 0.0390 1.0000 Uani . . . . . . .
N29 N 0.5247(13) 0.0648(6) 0.3831(10) 0.0419 1.0000 Uani . . . . . . .
N30 N 0.0146(14) 0.1072(6) 0.4173(10) 0.0419 1.0000 Uani . . . . . . .
N31 N -0.0303(14) 0.1827(6) 0.2447(10) 0.0419 1.0000 Uani . . . . . . .
N32 N 0.0639(14) 0.2341(6) 0.2333(10) 0.0419 1.0000 Uani . . . . . . .
N33 N 0.1718(14) 0.3147(6) 0.1513(10) 0.0419 1.0000 Uani . . . . . . .
N34 N 0.1882(14) 0.3523(6) 0.0636(10) 0.0419 1.0000 Uani . . . . . . .
N35 N -0.2428(14) 0.1689(6) 0.4290(10) 0.0419 1.0000 Uani . . . . . . .
N36 N -0.2225(14) 0.2070(6) 0.3413(10) 0.0419 1.0000 Uani . . . . . . .
N37 N -0.1139(14) 0.2872(6) 0.2601(10) 0.0419 1.0000 Uani . . . . . . .
N38 N -0.0219(14) 0.3389(6) 0.2488(10) 0.0419 1.0000 Uani . . . . . . .
N39 N -0.0653(14) 0.4168(6) 0.0818(10) 0.0419 1.0000 Uani . . . . . . .
N40 N -0.5502(13) 0.4589(6) 0.1105(10) 0.0419 1.0000 Uani . . . . . . .
C41 C -0.1892(18) 0.2010(8) 0.4147(13) 0.0433 1.0000 Uani . . . . . . .
C42 C -0.2992(17) 0.1522(8) 0.3675(13) 0.0433 1.0000 Uani . . . . . . .
C43 C -0.2932(17) 0.1769(7) 0.3125(13) 0.0433 1.0000 Uani . . . . . . .
C44 C -0.2263(17) 0.1511(7) 0.4988(12) 0.0433 1.0000 Uani . . . . . . .
C45 C -0.1163(19) 0.2264(7) 0.4648(13) 0.0433 1.0000 Uani . . . . . . .
C46 C -0.2042(18) 0.2615(7) 0.5320(13) 0.0433 1.0000 Uani . . . . . . .
C47 C -0.1506(17) 0.2524(8) 0.6044(13) 0.0433 1.0000 Uani . . . . . . .
C48 C -0.0404(17) 0.2516(8) 0.6278(13) 0.0433 1.0000 Uani . . . . . . .
C49 C 0.0033(18) 0.2948(8) 0.6298(13) 0.0433 1.0000 Uani . . . . . . .
C50 C -0.0124(17) 0.3246(7) 0.6762(13) 0.0433 1.0000 Uani . . . . . . .
C51 C 0.0195(18) 0.3643(7) 0.6766(13) 0.0433 1.0000 Uani . . . . . . .
C52 C 0.0683(17) 0.3750(8) 0.6285(12) 0.0433 1.0000 Uani . . . . . . .
C53 C 0.0808(18) 0.3463(8) 0.5801(13) 0.0433 1.0000 Uani . . . . . . .
C54 C 0.0489(18) 0.3061(8) 0.5825(13) 0.0433 1.0000 Uani . . . . . . .
C55 C 0.1555(17) 0.2562(7) 0.5634(12) 0.0433 1.0000 Uani . . . . . . .
C56 C 0.1743(17) 0.2277(7) 0.5097(13) 0.0433 1.0000 Uani . . . . . . .
C57 C 0.2648(17) 0.2010(8) 0.5348(13) 0.0433 1.0000 Uani . . . . . . .
C58 C 0.2757(17) 0.1707(8) 0.4835(13) 0.0433 1.0000 Uani . . . . . . .
C59 C 0.1816(18) 0.1148(8) 0.4158(13) 0.0433 1.0000 Uani . . . . . . .
C60 C 0.2586(18) 0.1033(7) 0.3924(12) 0.0433 1.0000 Uani . . . . . . .
C61 C 0.2362(18) 0.0660(7) 0.3422(13) 0.0433 1.0000 Uani . . . . . . .
C62 C 0.1497(17) 0.0497(8) 0.3228(13) 0.0433 1.0000 Uani . . . . . . .
C63 C 0.0633(18) 0.0604(8) 0.3408(13) 0.0433 1.0000 Uani . . . . . . .
C64 C 0.0894(18) 0.0939(8) 0.3933(13) 0.0433 1.0000 Uani . . . . . . .
C65 C -0.0726(18) 0.0895(7) 0.3872(13) 0.0433 1.0000 Uani . . . . . . .
C66 C -0.0894(18) 0.0576(7) 0.3426(12) 0.0433 1.0000 Uani . . . . . . .
C67 C -0.0271(17) 0.0433(8) 0.3171(13) 0.0433 1.0000 Uani . . . . . . .
C68 C 0.1325(17) 0.3580(8) 0.5242(13) 0.0433 1.0000 Uani . . . . . . .
C69 C 0.0635(18) 0.3894(7) 0.4690(13) 0.0433 1.0000 Uani . . . . . . .
C70 C 0.0849(18) 0.4317(7) 0.4759(13) 0.0433 1.0000 Uani . . . . . . .
C71 C 0.0173(18) 0.4600(8) 0.4312(13) 0.0433 1.0000 Uani . . . . . . .
C72 C -0.0712(18) 0.4441(8) 0.3817(13) 0.0433 1.0000 Uani . . . . . . .
C73 C -0.0905(18) 0.4028(8) 0.3722(13) 0.0433 1.0000 Uani . . . . . . .
C74 C -0.0218(18) 0.3750(8) 0.4168(13) 0.0433 1.0000 Uani . . . . . . .
C75 C 0.0083(18) 0.3093(8) 0.3740(12) 0.0433 1.0000 Uani . . . . . . .
C76 C -0.0427(18) 0.3123(8) 0.2959(13) 0.0433 1.0000 Uani . . . . . . .
C77 C -0.1370(18) 0.2997(7) 0.1893(13) 0.0433 1.0000 Uani . . . . . . .
C78 C -0.0815(17) 0.3321(7) 0.1829(13) 0.0433 1.0000 Uani . . . . . . .
C79 C 0.0559(17) 0.3729(7) 0.2681(13) 0.0433 1.0000 Uani . . . . . . .
C80 C -0.1891(17) 0.3872(8) 0.3261(13) 0.0433 1.0000 Uani . . . . . . .
C81 C -0.2559(17) 0.3756(8) 0.3691(13) 0.0433 1.0000 Uani . . . . . . .
C82 C -0.2635(17) 0.4066(8) 0.4181(12) 0.0433 1.0000 Uani . . . . . . .
C83 C -0.3107(18) 0.3966(8) 0.4660(13) 0.0433 1.0000 Uani . . . . . . .
C84 C -0.3393(17) 0.3574(7) 0.4697(13) 0.0433 1.0000 Uani . . . . . . .
C85 C -0.3284(18) 0.3265(8) 0.4245(13) 0.0433 1.0000 Uani . . . . . . .
C86 C -0.2878(18) 0.3370(8) 0.3722(13) 0.0433 1.0000 Uani . . . . . . .
C87 C -0.3812(17) 0.2975(7) 0.2691(12) 0.0433 1.0000 Uani . . . . . . .
C88 C -0.4061(17) 0.3243(8) 0.2062(12) 0.0433 1.0000 Uani . . . . . . .
C89 C -0.5079(17) 0.3131(8) 0.1597(12) 0.0433 1.0000 Uani . . . . . . .
C90 C -0.5429(18) 0.3329(7) 0.0862(13) 0.0433 1.0000 Uani . . . . . . .
C91 C -0.5659(18) 0.3986(8) 0.0323(13) 0.0433 1.0000 Uani . . . . . . .
C92 C -0.5901(17) 0.3816(8) -0.0351(12) 0.0433 1.0000 Uani . . . . . . .
C93 C -0.6067(17) 0.4110(7) -0.0931(13) 0.0433 1.0000 Uani D . . . . . .
C94 C -0.6038(17) 0.4511(7) -0.0845(13) 0.0433 1.0000 Uani D . . . . . .
C95 C -0.5805(17) 0.4696(7) -0.0200(12) 0.0433 1.0000 Uani . . . . . . .
C96 C -0.5685(17) 0.4426(7) 0.0437(13) 0.0433 1.0000 Uani . . . . . . .
C97 C -0.5393(17) 0.5003(7) 0.1185(13) 0.0433 1.0000 Uani . . . . . . .
C98 C -0.5547(17) 0.5269(7) 0.0546(12) 0.0433 1.0000 Uani . . . . . . .
C99 C -0.5741(17) 0.5112(7) -0.0069(12) 0.0433 1.0000 Uani . . . . . . .
C100 C -0.3562(17) 0.2803(7) 0.4328(12) 0.0433 1.0000 Uani . . . . . . .
C101 C -0.3071(17) 0.2683(8) 0.5076(12) 0.0433 1.0000 Uani . . . . . . .
C102 C -0.3556(18) 0.2628(7) 0.5572(12) 0.0433 1.0000 Uani . . . . . . .
C103 C -0.3067(18) 0.2547(8) 0.6258(13) 0.0433 1.0000 Uani . . . . . . .
C104 C -0.2043(18) 0.2487(8) 0.6488(13) 0.0433 1.0000 Uani . . . . . . .
C105 C -0.3589(17) 0.2549(7) 0.6815(12) 0.0433 1.0000 Uani D . . . . . .
C106 C -0.3320(18) 0.2160(7) 0.7302(13) 0.0433 1.0000 Uani . . . . . . .
C107 C -0.3352(18) 0.2912(7) 0.7269(12) 0.0433 1.0000 Uani D . . . . . .
C108 C -0.4703(16) 0.2550(7) 0.6461(12) 0.0433 1.0000 Uani . . . . . . .
C109 C -0.3276(17) 0.4339(7) 0.5125(12) 0.0433 1.0000 Uani D . . . . . .
C110 C -0.3645(17) 0.4185(7) 0.5678(12) 0.0433 1.0000 Uani D . . . . . .
C111 C -0.2313(16) 0.4574(7) 0.5442(12) 0.0433 1.0000 Uani . . . . . . .
C112 C -0.4140(16) 0.4620(7) 0.4587(12) 0.0433 1.0000 Uani D . . . . . .
C113 C 0.0293(16) 0.5058(7) 0.4425(12) 0.0433 1.0000 Uani D . . . . . .
C114 C -0.0495(16) 0.5246(7) 0.4646(12) 0.0433 1.0000 Uani . . . . . . .
C115 C 0.1273(15) 0.5155(7) 0.4929(11) 0.0433 1.0000 Uani D . . . . . .
C116 C 0.0223(17) 0.5265(7) 0.3719(11) 0.0433 1.0000 Uani . . . . . . .
C117 C -0.0085(17) 0.3966(7) 0.7250(13) 0.0433 1.0000 Uani . . . . . . .
C118 C 0.0670(17) 0.3860(8) 0.8016(12) 0.0433 1.0000 Uani . . . . . . .
C119 C -0.1151(16) 0.3932(7) 0.7226(12) 0.0433 1.0000 Uani . . . . . . .
C120 C 0.0126(17) 0.4395(7) 0.7109(12) 0.0433 1.0000 Uani . . . . . . .
C121 C 0.2392(18) 0.1839(8) 0.1227(13) 0.0433 1.0000 Uani . . . . . . .
C122 C 0.1978(17) 0.1434(8) 0.1222(13) 0.0433 1.0000 Uani . . . . . . .
C123 C 0.1404(17) 0.1336(8) 0.1693(13) 0.0433 1.0000 Uani . . . . . . .
C124 C 0.0386(16) 0.1187(7) 0.1214(12) 0.0433 1.0000 Uani D . . . . . .
C125 C 0.0113(18) 0.0763(8) 0.1127(13) 0.0433 1.0000 Uani . . . . . . .
C126 C -0.0717(18) 0.0620(7) 0.0622(13) 0.0433 1.0000 Uani D . . . . . .
C127 C -0.1300(18) 0.0898(7) 0.0203(13) 0.0433 1.0000 Uani . . . . . . .
C128 C -0.1151(18) 0.1319(8) 0.0247(13) 0.0433 1.0000 Uani . . . . . . .
C129 C -0.0313(16) 0.1460(7) 0.0772(12) 0.0433 1.0000 Uani D . . . . . .
C130 C -0.0624(17) 0.2110(8) 0.1203(12) 0.0433 1.0000 Uani . . . . . . .
C131 C -0.0094(18) 0.2097(8) 0.2012(13) 0.0433 1.0000 Uani . . . . . . .
C132 C 0.0940(18) 0.2232(7) 0.3048(13) 0.0433 1.0000 Uani . . . . . . .
C133 C 0.0376(17) 0.1919(7) 0.3106(13) 0.0433 1.0000 Uani . . . . . . .
C134 C -0.1025(17) 0.1496(7) 0.2274(13) 0.0433 1.0000 Uani . . . . . . .
C135 C -0.1791(17) 0.1624(8) -0.0303(13) 0.0433 1.0000 Uani . . . . . . .
C136 C -0.1338(18) 0.1759(7) -0.0830(13) 0.0433 1.0000 Uani . . . . . . .
C137 C -0.1211(17) 0.1449(8) -0.1287(12) 0.0433 1.0000 Uani . . . . . . .
C138 C -0.0802(17) 0.1547(7) -0.1805(13) 0.0433 1.0000 Uani . . . . . . .
C139 C -0.0420(17) 0.1939(7) -0.1803(13) 0.0433 1.0000 Uani . . . . . . .
C140 C -0.0544(18) 0.2260(8) -0.1361(13) 0.0433 1.0000 Uani . . . . . . .
C141 C -0.1057(18) 0.2148(8) -0.0871(13) 0.0433 1.0000 Uani . . . . . . .
C142 C -0.2129(17) 0.2657(7) -0.0723(12) 0.0433 1.0000 Uani . . . . . . .
C143 C -0.2173(17) 0.2963(7) -0.0154(13) 0.0433 1.0000 Uani . . . . . . .
C144 C -0.3126(17) 0.3196(8) -0.0399(13) 0.0433 1.0000 Uani . . . . . . .
C145 C -0.3200(17) 0.3505(7) 0.0140(13) 0.0433 1.0000 Uani . . . . . . .
C146 C -0.2323(15) 0.4080(7) 0.0809(13) 0.0433 1.0000 Uani D . . . . . .
C147 C -0.3022(18) 0.4215(7) 0.1077(12) 0.0433 1.0000 Uani . . . . . . .
C148 C -0.2942(18) 0.4506(7) 0.1530(12) 0.0433 1.0000 Uani . . . . . . .
C149 C -0.2059(17) 0.4751(8) 0.1808(13) 0.0433 1.0000 Uani . . . . . . .
C150 C -0.1339(18) 0.4613(7) 0.1542(13) 0.0433 1.0000 Uani . . . . . . .
C151 C -0.1423(15) 0.4297(7) 0.1072(13) 0.0433 1.0000 Uani D . . . . . .
C152 C 0.0173(18) 0.4370(7) 0.1078(13) 0.0433 1.0000 Uani . . . . . . .
C153 C 0.0457(18) 0.4686(7) 0.1570(12) 0.0433 1.0000 Uani . . . . . . .
C154 C -0.0388(17) 0.4818(8) 0.1789(13) 0.0433 1.0000 Uani . . . . . . .
C155 C -0.0132(16) 0.2681(8) -0.1394(13) 0.0433 1.0000 Uani . . . . . . .
C156 C 0.0992(18) 0.2676(8) -0.1117(13) 0.0433 1.0000 Uani . . . . . . .
C157 C 0.1492(18) 0.2615(7) -0.0400(13) 0.0433 1.0000 Uani . . . . . . .
C158 C 0.0656(17) 0.2948(7) 0.0267(13) 0.0433 1.0000 Uani . . . . . . .
C159 C 0.1445(18) 0.3193(8) 0.0794(13) 0.0433 1.0000 Uani . . . . . . .
C160 C 0.2379(17) 0.3457(7) 0.1785(13) 0.0433 1.0000 Uani . . . . . . .
C161 C 0.2544(18) 0.3676(8) 0.1273(13) 0.0433 1.0000 Uani . . . . . . .
C162 C 0.1738(17) 0.3673(7) -0.0090(12) 0.0433 1.0000 Uani . . . . . . .
C163 C 0.2497(18) 0.2557(8) -0.0136(13) 0.0433 1.0000 Uani . . . . . . .
C164 C 0.3039(17) 0.2398(7) 0.0606(12) 0.0433 1.0000 Uani . . . . . . .
C165 C 0.2769(17) 0.1950(8) 0.0694(13) 0.0433 1.0000 Uani . . . . . . .
C166 C 0.2941(17) 0.1640(7) 0.0264(13) 0.0433 1.0000 Uani . . . . . . .
C167 C 0.2597(18) 0.1233(8) 0.0295(13) 0.0433 1.0000 Uani . . . . . . .
C168 C 0.2118(17) 0.1142(8) 0.0755(12) 0.0433 1.0000 Uani . . . . . . .
C169 C 0.2787(17) 0.0901(7) -0.0181(13) 0.0433 1.0000 Uani D . . . . . .
C170 C 0.2962(17) 0.1085(7) -0.0864(12) 0.0433 1.0000 Uani . . . . . . .
C171 C 0.3632(16) 0.0646(7) 0.0230(12) 0.0433 1.0000 Uani D . . . . . .
C172 C 0.2019(16) 0.0575(7) -0.0384(12) 0.0433 1.0000 Uani . . . . . . .
C173 C 0.3037(18) 0.2579(7) -0.0635(13) 0.0433 1.0000 Uani . . . . . . .
C174 C 0.2505(18) 0.2678(8) -0.1359(13) 0.0433 1.0000 Uani . . . . . . .
C175 C 0.1508(17) 0.2705(8) -0.1578(13) 0.0433 1.0000 Uani . . . . . . .
C176 C 0.3089(17) 0.2692(7) -0.1891(12) 0.0433 1.0000 Uani D . . . . . .
C177 C 0.2736(17) 0.3062(7) -0.2394(12) 0.0433 1.0000 Uani . . . . . . .
C178 C 0.4179(16) 0.2784(7) -0.1553(12) 0.0433 1.0000 Uani . . . . . . .
C179 C 0.2836(18) 0.2259(7) -0.2307(13) 0.0433 1.0000 Uani D . . . . . .
C180 C -0.0764(17) 0.1217(7) -0.2379(12) 0.0433 1.0000 Uani D . . . . . .
C181 C -0.1091(17) 0.0806(7) -0.2249(12) 0.0433 1.0000 Uani D . . . . . .
C182 C -0.1190(16) 0.1376(8) -0.3096(13) 0.0433 1.0000 Uani . . . . . . .
C183 C 0.0329(16) 0.1167(7) -0.2297(13) 0.0433 1.0000 Uani . . . . . . .
C184 C -0.0962(17) 0.0137(7) 0.0534(13) 0.0433 1.0000 Uani D . . . . . .
C185 C -0.0039(16) -0.0116(7) 0.0718(12) 0.0433 1.0000 Uani . . . . . . .
C186 C -0.1650(17) 0.0033(7) -0.0173(11) 0.0433 1.0000 Uani . . . . . . .
C187 C -0.1518(17) 0.0037(7) 0.1061(12) 0.0433 1.0000 Uani . . . . . . .
C188 C 0.3215(17) 0.2228(8) 0.2205(12) 0.0433 1.0000 Uani . . . . . . .
C189 C 0.3500(17) 0.1964(8) 0.2853(12) 0.0433 1.0000 Uani . . . . . . .
C190 C 0.4522(17) 0.2055(8) 0.3356(12) 0.0433 1.0000 Uani . . . . . . .
C191 C 0.4856(18) 0.1883(7) 0.4087(12) 0.0433 1.0000 Uani . . . . . . .
C192 C 0.5228(17) 0.1194(8) 0.4595(13) 0.0433 1.0000 Uani . . . . . . .
C193 C 0.5446(16) 0.1330(7) 0.5267(12) 0.0433 1.0000 Uani D . . . . . .
C194 C 0.5810(16) 0.1079(7) 0.5861(12) 0.0433 1.0000 Uani D . . . . . .
C195 C 0.5970(17) 0.0646(7) 0.5740(13) 0.0433 1.0000 Uani . . . . . . .
C196 C 0.5783(17) 0.0513(7) 0.5069(12) 0.0433 1.0000 Uani D . . . . . .
C197 C 0.5411(17) 0.0772(7) 0.4446(13) 0.0433 1.0000 Uani . . . . . . .
C198 C 0.5378(17) 0.0257(7) 0.3701(13) 0.0433 1.0000 Uani . . . . . . .
C199 C 0.5823(17) -0.0053(7) 0.4202(11) 0.0433 1.0000 Uani D . . . . . .
C200 C 0.5917(17) 0.0069(7) 0.4881(12) 0.0433 1.0000 Uani D . . . . . .
H421 H -0.3380 0.1276 0.3621 0.0531 1.0000 Uiso R . . . . . .
H431 H -0.3306 0.1742 0.2628 0.0531 1.0000 Uiso R . . . . . .
H441 H -0.2716 0.1291 0.4955 0.0531 1.0000 Uiso R . . . . . .
H442 H -0.2351 0.1722 0.5297 0.0531 1.0000 Uiso R . . . . . .
H443 H -0.1605 0.1408 0.5177 0.0531 1.0000 Uiso R . . . . . .
H451 H -0.0484 0.2188 0.4840 0.0531 1.0000 Uiso R . . . . . .
H481 H -0.0146 0.2396 0.6743 0.0531 1.0000 Uiso R . . . . . .
H482 H -0.0222 0.2349 0.5948 0.0531 1.0000 Uiso R . . . . . .
H501 H -0.0470 0.3174 0.7075 0.0531 1.0000 Uiso R . . . . . .
H521 H 0.0921 0.4026 0.6290 0.0531 1.0000 Uiso R . . . . . .
H551 H 0.2061 0.2767 0.5761 0.0531 1.0000 Uiso R . . . . . .
H552 H 0.1590 0.2404 0.6047 0.0531 1.0000 Uiso R . . . . . .
H561 H 0.1775 0.2441 0.4708 0.0531 1.0000 Uiso R . . . . . .
H562 H 0.1191 0.2094 0.4932 0.0531 1.0000 Uiso R . . . . . .
H571 H 0.3201 0.2193 0.5483 0.0531 1.0000 Uiso R . . . . . .
H572 H 0.2636 0.1861 0.5758 0.0531 1.0000 Uiso R . . . . . .
H581 H 0.3335 0.1543 0.5046 0.0531 1.0000 Uiso R . . . . . .
H582 H 0.2800 0.1847 0.4426 0.0531 1.0000 Uiso R . . . . . .
H601 H 0.3205 0.1173 0.4075 0.0531 1.0000 Uiso R . . . . . .
H611 H 0.2857 0.0547 0.3259 0.0531 1.0000 Uiso R . . . . . .
H621 H 0.1399 0.0269 0.2905 0.0531 1.0000 Uiso R . . . . . .
H651 H -0.1257 0.1005 0.3997 0.0531 1.0000 Uiso R . . . . . .
H661 H -0.1532 0.0453 0.3289 0.0531 1.0000 Uiso R . . . . . .
H671 H -0.0428 0.0206 0.2844 0.0531 1.0000 Uiso R . . . . . .
H681 H 0.1951 0.3705 0.5480 0.0531 1.0000 Uiso R . . . . . .
H682 H 0.1410 0.3337 0.4997 0.0531 1.0000 Uiso R . . . . . .
H701 H 0.1444 0.4411 0.5111 0.0531 1.0000 Uiso R . . . . . .
H721 H -0.1201 0.4632 0.3545 0.0531 1.0000 Uiso R . . . . . .
H751 H 0.0728 0.3205 0.3848 0.0531 1.0000 Uiso R . . . . . .
H752 H 0.0130 0.2810 0.3886 0.0531 1.0000 Uiso R . . . . . .
H771 H -0.1860 0.2864 0.1501 0.0531 1.0000 Uiso R . . . . . .
H781 H -0.0851 0.3468 0.1405 0.0531 1.0000 Uiso R . . . . . .
H791 H 0.0559 0.3869 0.2259 0.0531 1.0000 Uiso R . . . . . .
H792 H 0.0420 0.3923 0.2995 0.0531 1.0000 Uiso R . . . . . .
H793 H 0.1190 0.3607 0.2915 0.0531 1.0000 Uiso R . . . . . .
H801 H -0.2213 0.4080 0.2919 0.0531 1.0000 Uiso R . . . . . .
H802 H -0.1791 0.3631 0.3018 0.0531 1.0000 Uiso R . . . . . .
H821 H -0.2352 0.4334 0.4191 0.0531 1.0000 Uiso R . . . . . .
H841 H -0.3675 0.3505 0.5050 0.0531 1.0000 Uiso R . . . . . .
H871 H -0.4305 0.3004 0.2905 0.0531 1.0000 Uiso R . . . . . .
H872 H -0.3801 0.2696 0.2537 0.0531 1.0000 Uiso R . . . . . .
H881 H -0.4026 0.3526 0.2207 0.0531 1.0000 Uiso R . . . . . .
H882 H -0.3620 0.3198 0.1807 0.0531 1.0000 Uiso R . . . . . .
H891 H -0.5514 0.3226 0.1831 0.0531 1.0000 Uiso R . . . . . .
H892 H -0.5122 0.2837 0.1552 0.0531 1.0000 Uiso R . . . . . .
H901 H -0.6072 0.3232 0.0587 0.0531 1.0000 Uiso R . . . . . .
H902 H -0.4979 0.3257 0.0627 0.0531 1.0000 Uiso R . . . . . .
H921 H -0.5952 0.3525 -0.0439 0.0531 1.0000 Uiso R . . . . . .
H971 H -0.5205 0.5119 0.1654 0.0531 1.0000 Uiso R . . . . . .
H981 H -0.5516 0.5564 0.0598 0.0531 1.0000 Uiso R . . . . . .
H991 H -0.5831 0.5294 -0.0464 0.0531 1.0000 Uiso R . . . . . .
H1001 H -0.4259 0.2776 0.4196 0.0531 1.0000 Uiso R . . . . . .
H1002 H -0.3337 0.2631 0.4026 0.0531 1.0000 Uiso R . . . . . .
H1021 H -0.4255 0.2655 0.5422 0.0531 1.0000 Uiso R . . . . . .
H1041 H -0.1702 0.2419 0.6978 0.0531 1.0000 Uiso R . . . . . .
H1061 H -0.3639 0.2164 0.7648 0.0531 1.0000 Uiso R . . . . . .
H1062 H -0.2623 0.2155 0.7540 0.0531 1.0000 Uiso R . . . . . .
H1063 H -0.3519 0.1919 0.7010 0.0531 1.0000 Uiso R . . . . . .
H1071 H -0.3679 0.2904 0.7610 0.0531 1.0000 Uiso R . . . . . .
H1072 H -0.3540 0.3156 0.6986 0.0531 1.0000 Uiso R . . . . . .
H1073 H -0.2656 0.2913 0.7513 0.0531 1.0000 Uiso R . . . . . .
H1081 H -0.5015 0.2551 0.6812 0.0531 1.0000 Uiso R . . . . . .
H1082 H -0.4886 0.2793 0.6173 0.0531 1.0000 Uiso R . . . . . .
H1083 H -0.4906 0.2310 0.6166 0.0531 1.0000 Uiso R . . . . . .
H1101 H -0.3717 0.4410 0.5966 0.0531 1.0000 Uiso R . . . . . .
H1102 H -0.4273 0.4060 0.5444 0.0531 1.0000 Uiso R . . . . . .
H1103 H -0.3204 0.3985 0.5972 0.0531 1.0000 Uiso R . . . . . .
H1111 H -0.2400 0.4791 0.5739 0.0531 1.0000 Uiso R . . . . . .
H1112 H -0.2159 0.4690 0.5054 0.0531 1.0000 Uiso R . . . . . .
H1113 H -0.1788 0.4398 0.5715 0.0531 1.0000 Uiso R . . . . . .
H1141 H -0.0388 0.5536 0.4724 0.0531 1.0000 Uiso R . . . . . .
H1142 H -0.0502 0.5117 0.5075 0.0531 1.0000 Uiso R . . . . . .
H1143 H -0.1112 0.5200 0.4273 0.0531 1.0000 Uiso R . . . . . .
H1151 H 0.1351 0.5446 0.5010 0.0531 1.0000 Uiso R . . . . . .
H1152 H 0.1354 0.5017 0.5369 0.0531 1.0000 Uiso R . . . . . .
H1153 H 0.1756 0.5057 0.4741 0.0531 1.0000 Uiso R . . . . . .
H1161 H 0.0300 0.5558 0.3775 0.0531 1.0000 Uiso R . . . . . .
H1162 H -0.0409 0.5204 0.3375 0.0531 1.0000 Uiso R . . . . . .
H1163 H 0.0724 0.5156 0.3559 0.0531 1.0000 Uiso R . . . . . .
H1181 H 0.0572 0.4040 0.8366 0.0531 1.0000 Uiso R . . . . . .
H1182 H 0.1323 0.3895 0.8012 0.0531 1.0000 Uiso R . . . . . .
H1183 H 0.0577 0.3580 0.8130 0.0531 1.0000 Uiso R . . . . . .
H1191 H -0.1288 0.4136 0.7526 0.0531 1.0000 Uiso R . . . . . .
H1192 H -0.1249 0.3662 0.7385 0.0531 1.0000 Uiso R . . . . . .
H1193 H -0.1582 0.3972 0.6745 0.0531 1.0000 Uiso R . . . . . .
H1201 H -0.0056 0.4583 0.7411 0.0531 1.0000 Uiso R . . . . . .
H1202 H 0.0812 0.4424 0.7187 0.0531 1.0000 Uiso R . . . . . .
H1203 H -0.0246 0.4454 0.6621 0.0531 1.0000 Uiso R . . . . . .
H1231 H 0.1343 0.1581 0.1943 0.0531 1.0000 Uiso R . . . . . .
H1232 H 0.1726 0.1125 0.2028 0.0531 1.0000 Uiso R . . . . . .
H1251 H 0.0548 0.0567 0.1439 0.0531 1.0000 Uiso R . . . . . .
H1271 H -0.1882 0.0795 -0.0155 0.0531 1.0000 Uiso R . . . . . .
H1301 H -0.0689 0.2392 0.1048 0.0531 1.0000 Uiso R . . . . . .
H1302 H -0.1262 0.1989 0.1088 0.0531 1.0000 Uiso R . . . . . .
H1321 H 0.1461 0.2359 0.3425 0.0531 1.0000 Uiso R . . . . . .
H1331 H 0.0436 0.1778 0.3539 0.0531 1.0000 Uiso R . . . . . .
H1341 H -0.0996 0.1354 0.2700 0.0531 1.0000 Uiso R . . . . . .
H1342 H -0.1667 0.1611 0.2053 0.0531 1.0000 Uiso R . . . . . .
H1343 H -0.0888 0.1307 0.1953 0.0531 1.0000 Uiso R . . . . . .
H1351 H -0.1902 0.1862 -0.0056 0.0531 1.0000 Uiso R . . . . . .
H1352 H -0.2406 0.1495 -0.0558 0.0531 1.0000 Uiso R . . . . . .
H1371 H -0.1380 0.1168 -0.1233 0.0531 1.0000 Uiso R . . . . . .
H1391 H -0.0059 0.1994 -0.2113 0.0531 1.0000 Uiso R . . . . . .
H1421 H -0.2201 0.2795 -0.1162 0.0531 1.0000 Uiso R . . . . . .
H1422 H -0.2645 0.2459 -0.0800 0.0531 1.0000 Uiso R . . . . . .
H1431 H -0.1643 0.3154 -0.0077 0.0531 1.0000 Uiso R . . . . . .
H1432 H -0.2098 0.2820 0.0280 0.0531 1.0000 Uiso R . . . . . .
H1441 H -0.3187 0.3338 -0.0833 0.0531 1.0000 Uiso R . . . . . .
H1442 H -0.3647 0.2999 -0.0487 0.0531 1.0000 Uiso R . . . . . .
H1451 H -0.3777 0.3669 -0.0063 0.0531 1.0000 Uiso R . . . . . .
H1452 H -0.3233 0.3363 0.0551 0.0531 1.0000 Uiso R . . . . . .
H1471 H -0.3646 0.4078 0.0901 0.0531 1.0000 Uiso R . . . . . .
H1481 H -0.3484 0.4560 0.1686 0.0531 1.0000 Uiso R . . . . . .
H1491 H -0.1980 0.4977 0.2131 0.0531 1.0000 Uiso R . . . . . .
H1521 H 0.0671 0.4286 0.0894 0.0531 1.0000 Uiso R . . . . . .
H1531 H 0.1101 0.4804 0.1755 0.0531 1.0000 Uiso R . . . . . .
H1551 H -0.0365 0.2777 -0.1877 0.0531 1.0000 Uiso R . . . . . .
H1552 H -0.0349 0.2865 -0.1105 0.0531 1.0000 Uiso R . . . . . .
H1581 H 0.0382 0.3108 -0.0158 0.0531 1.0000 Uiso R . . . . . .
H1582 H 0.0156 0.2891 0.0466 0.0531 1.0000 Uiso R . . . . . .
H1601 H 0.2685 0.3512 0.2283 0.0531 1.0000 Uiso R . . . . . .
H1611 H 0.3018 0.3891 0.1328 0.0531 1.0000 Uiso R . . . . . .
H1621 H 0.2142 0.3912 -0.0050 0.0531 1.0000 Uiso R . . . . . .
H1622 H 0.1064 0.3745 -0.0331 0.0531 1.0000 Uiso R . . . . . .
H1623 H 0.1928 0.3464 -0.0355 0.0531 1.0000 Uiso R . . . . . .
H1641 H 0.3729 0.2414 0.0689 0.0531 1.0000 Uiso R . . . . . .
H1642 H 0.2886 0.2564 0.0949 0.0531 1.0000 Uiso R . . . . . .
H1661 H 0.3300 0.1699 -0.0046 0.0531 1.0000 Uiso R . . . . . .
H1681 H 0.1876 0.0868 0.0762 0.0531 1.0000 Uiso R . . . . . .
H1701 H 0.3108 0.0872 -0.1145 0.0531 1.0000 Uiso R . . . . . .
H1702 H 0.3494 0.1278 -0.0716 0.0531 1.0000 Uiso R . . . . . .
H1703 H 0.2372 0.1224 -0.1143 0.0531 1.0000 Uiso R . . . . . .
H1711 H 0.3756 0.0438 -0.0070 0.0531 1.0000 Uiso R . . . . . .
H1712 H 0.4201 0.0817 0.0420 0.0531 1.0000 Uiso R . . . . . .
H1713 H 0.3488 0.0516 0.0612 0.0531 1.0000 Uiso R . . . . . .
H1721 H 0.2175 0.0365 -0.0666 0.0531 1.0000 Uiso R . . . . . .
H1722 H 0.1412 0.0704 -0.0656 0.0531 1.0000 Uiso R . . . . . .
H1723 H 0.1960 0.0452 0.0035 0.0531 1.0000 Uiso R . . . . . .
H1731 H 0.3728 0.2526 -0.0478 0.0531 1.0000 Uiso R . . . . . .
H1751 H 0.1153 0.2747 -0.2074 0.0531 1.0000 Uiso R . . . . . .
H1771 H 0.3103 0.3071 -0.2710 0.0531 1.0000 Uiso R . . . . . .
H1772 H 0.2829 0.3315 -0.2130 0.0531 1.0000 Uiso R . . . . . .
H1773 H 0.2053 0.3027 -0.2665 0.0531 1.0000 Uiso R . . . . . .
H1781 H 0.4472 0.2798 -0.1914 0.0531 1.0000 Uiso R . . . . . .
H1782 H 0.4289 0.3038 -0.1294 0.0531 1.0000 Uiso R . . . . . .
H1783 H 0.4468 0.2562 -0.1234 0.0531 1.0000 Uiso R . . . . . .
H1791 H 0.3155 0.2241 -0.2652 0.0531 1.0000 Uiso R . . . . . .
H1792 H 0.2141 0.2232 -0.2540 0.0531 1.0000 Uiso R . . . . . .
H1793 H 0.3068 0.2042 -0.1964 0.0531 1.0000 Uiso R . . . . . .
H1811 H -0.1063 0.0618 -0.2611 0.0531 1.0000 Uiso R . . . . . .
H1812 H -0.1751 0.0821 -0.2251 0.0531 1.0000 Uiso R . . . . . .
H1813 H -0.0666 0.0710 -0.1794 0.0531 1.0000 Uiso R . . . . . .
H1821 H -0.1431 0.1654 -0.3170 0.0531 1.0000 Uiso R . . . . . .
H1822 H -0.1215 0.1208 -0.3495 0.0531 1.0000 Uiso R . . . . . .
H1831 H 0.0405 0.0972 -0.2633 0.0531 1.0000 Uiso R . . . . . .
H1832 H 0.0580 0.1430 -0.2372 0.0531 1.0000 Uiso R . . . . . .
H1833 H 0.0683 0.1074 -0.1823 0.0531 1.0000 Uiso R . . . . . .
H1851 H -0.0183 -0.0405 0.0663 0.0531 1.0000 Uiso R . . . . . .
H1852 H 0.0372 -0.0061 0.1199 0.0531 1.0000 Uiso R . . . . . .
H1853 H 0.0293 -0.0035 0.0400 0.0531 1.0000 Uiso R . . . . . .
H1861 H -0.1783 -0.0257 -0.0209 0.0531 1.0000 Uiso R . . . . . .
H1862 H -0.2247 0.0182 -0.0248 0.0531 1.0000 Uiso R . . . . . .
H1863 H -0.1377 0.0112 -0.0527 0.0531 1.0000 Uiso R . . . . . .
H1871 H -0.1697 -0.0249 0.1037 0.0531 1.0000 Uiso R . . . . . .
H1872 H -0.2097 0.0204 0.0943 0.0531 1.0000 Uiso R . . . . . .
H1873 H -0.1090 0.0102 0.1533 0.0531 1.0000 Uiso R . . . . . .
H1881 H 0.3245 0.2510 0.2353 0.0531 1.0000 Uiso R . . . . . .
H1882 H 0.3688 0.2182 0.1978 0.0531 1.0000 Uiso R . . . . . .
H1891 H 0.3039 0.2010 0.3090 0.0531 1.0000 Uiso R . . . . . .
H1892 H 0.3474 0.1680 0.2712 0.0531 1.0000 Uiso R . . . . . .
H1901 H 0.4565 0.2350 0.3397 0.0531 1.0000 Uiso R . . . . . .
H1902 H 0.4973 0.1958 0.3137 0.0531 1.0000 Uiso R . . . . . .
H1911 H 0.5477 0.1997 0.4374 0.0531 1.0000 Uiso R . . . . . .
H1912 H 0.4377 0.1940 0.4304 0.0531 1.0000 Uiso R . . . . . .
H1931 H 0.5334 0.1617 0.5329 0.0531 1.0000 Uiso R . . . . . .
H1941 H 0.5951 0.1190 0.6329 0.0531 1.0000 Uiso R . . . . . .
H1951 H 0.6207 0.0454 0.6126 0.0531 1.0000 Uiso R . . . . . .
H1981 H 0.5114 0.0177 0.3211 0.0531 1.0000 Uiso R . . . . . .
H1991 H 0.6028 -0.0315 0.4078 0.0531 1.0000 Uiso R . . . . . .
H2001 H 0.6101 -0.0136 0.5248 0.0531 1.0000 Uiso R . . . . . .
H931 H -0.6191 0.4011 -0.1405 0.0531 1.0000 Uiso R . . . . . .
H941 H -0.6197 0.4682 -0.1261 0.0531 1.0000 Uiso R . . . . . .
H1541 H -0.0298 0.5047 0.2108 0.0531 1.0000 Uiso R . . . . . .
H1121 H -0.3909 0.4727 0.4227 0.0531 1.0000 Uiso R . . . . . .
H1122 H -0.4307 0.4844 0.4835 0.0531 1.0000 Uiso R . . . . . .
H1123 H -0.4708 0.4452 0.4369 0.0531 1.0000 Uiso R . . . . . .

loop_
_atom_site_aniso_label
_atom_site_aniso_U_11
_atom_site_aniso_U_22
_atom_site_aniso_U_33
_atom_site_aniso_U_23
_atom_site_aniso_U_13
_atom_site_aniso_U_12
Cu1 0.0363(17) 0.0313(15) 0.0312(15) -0.0054(12) 0.0127(13) -0.0018(12)
Cu2 0.0318(16) 0.0297(14) 0.0274(14) -0.0023(12) 0.0124(12) -0.0020(12)
P3 0.033(4) 0.047(4) 0.055(4) -0.010(3) 0.018(4) -0.002(3)
P4 0.038(4) 0.042(4) 0.046(4) -0.004(3) 0.017(4) -0.001(3)
F5 0.153(18) 0.068(13) 0.112(15) 0.025(11) 0.095(14) 0.035(12)
F6 0.024(9) 0.135(17) 0.100(13) -0.033(12) 0.024(9) -0.036(9)
F7 0.123(17) 0.079(13) 0.134(17) -0.023(12) 0.098(15) -0.013(12)
F8 0.073(12) 0.053(11) 0.151(18) 0.002(11) 0.064(12) 0.003(9)
F9 0.029(9) 0.16(2) 0.071(12) -0.032(12) 0.021(9) -0.015(10)
F10 0.063(11) 0.059(10) 0.058(10) 0.022(8) 0.017(8) 0.009(8)
F11 0.155(19) 0.046(11) 0.144(18) 0.012(11) 0.101(16) 0.017(11)
F12 0.091(16) 0.16(2) 0.086(15) -0.024(15) 0.005(12) 0.003(15)
F13 0.037(9) 0.086(12) 0.073(11) -0.012(9) 0.032(8) 0.001(8)
F14 0.19(2) 0.062(13) 0.131(19) 0.006(13) 0.060(17) 0.036(14)
F15 0.063(13) 0.23(3) 0.056(12) 0.012(14) 0.022(10) -0.001(14)
F16 0.072(11) 0.082(12) 0.052(10) -0.004(8) 0.033(9) -0.013(9)
O17 0.0367(7) 0.0367(7) 0.0367(7) -0.0133(7) 0.0041(7) -0.0133(7)
O18 0.0367(7) 0.0367(7) 0.0367(7) -0.0133(7) 0.0041(7) -0.0133(7)
O19 0.0367(7) 0.0367(7) 0.0367(7) -0.0133(7) 0.0041(7) -0.0133(7)
O20 0.0367(7) 0.0367(7) 0.0367(7) -0.0133(7) 0.0041(7) -0.0133(7)
O21 0.0367(7) 0.0367(7) 0.0367(7) -0.0133(7) 0.0041(7) -0.0133(7)
O22 0.0367(7) 0.0367(7) 0.0367(7) -0.0133(7) 0.0041(7) -0.0133(7)
O23 0.0367(7) 0.0367(7) 0.0367(7) -0.0133(7) 0.0041(7) -0.0133(7)
O24 0.0367(7) 0.0367(7) 0.0367(7) -0.0133(7) 0.0041(7) -0.0133(7)
O25 0.0367(7) 0.0367(7) 0.0367(7) -0.0133(7) 0.0041(7) -0.0133(7)
O26 0.0367(7) 0.0367(7) 0.0367(7) -0.0133(7) 0.0041(7) -0.0133(7)
O27 0.0367(7) 0.0367(7) 0.0367(7) -0.0133(7) 0.0041(7) -0.0133(7)
O28 0.0367(7) 0.0367(7) 0.0367(7) -0.0133(7) 0.0041(7) -0.0133(7)
N29 0.0402(10) 0.0402(10) 0.0402(10) -0.0098(10) 0.0075(10) -0.0098(10)
N30 0.0402(10) 0.0402(10) 0.0402(10) -0.0098(10) 0.0075(10) -0.0098(10)
N31 0.0402(10) 0.0402(10) 0.0402(10) -0.0098(10) 0.0075(10) -0.0098(10)
N32 0.0402(10) 0.0402(10) 0.0402(10) -0.0098(10) 0.0075(10) -0.0098(10)
N33 0.0402(10) 0.0402(10) 0.0402(10) -0.0098(10) 0.0075(10) -0.0098(10)
N34 0.0402(10) 0.0402(10) 0.0402(10) -0.0098(10) 0.0075(10) -0.0098(10)
N35 0.0402(10) 0.0402(10) 0.0402(10) -0.0098(10) 0.0075(10) -0.0098(10)
N36 0.0402(10) 0.0402(10) 0.0402(10) -0.0098(10) 0.0075(10) -0.0098(10)
N37 0.0402(10) 0.0402(10) 0.0402(10) -0.0098(10) 0.0075(10) -0.0098(10)
N38 0.0402(10) 0.0402(10) 0.0402(10) -0.0098(10) 0.0075(10) -0.0098(10)
N39 0.0402(10) 0.0402(10) 0.0402(10) -0.0098(10) 0.0075(10) -0.0098(10)
N40 0.0402(10) 0.0402(10) 0.0402(10) -0.0098(10) 0.0075(10) -0.0098(10)
C41 0.0419(3) 0.0419(3) 0.0419(3) -0.0081(3) 0.0092(3) -0.0081(3)
C42 0.0419(3) 0.0419(3) 0.0419(3) -0.0081(3) 0.0092(3) -0.0081(3)
C43 0.0419(3) 0.0419(3) 0.0419(3) -0.0081(3) 0.0092(3) -0.0081(3)
C44 0.0419(3) 0.0419(3) 0.0419(3) -0.0081(3) 0.0092(3) -0.0081(3)
C45 0.0419(3) 0.0419(3) 0.0419(3) -0.0081(3) 0.0092(3) -0.0081(3)
C46 0.0419(3) 0.0419(3) 0.0419(3) -0.0081(3) 0.0092(3) -0.0081(3)
C47 0.0419(3) 0.0419(3) 0.0419(3) -0.0081(3) 0.0092(3) -0.0081(3)
C48 0.0419(3) 0.0419(3) 0.0419(3) -0.0081(3) 0.0092(3) -0.0081(3)
C49 0.0419(3) 0.0419(3) 0.0419(3) -0.0081(3) 0.0092(3) -0.0081(3)
C50 0.0419(3) 0.0419(3) 0.0419(3) -0.0081(3) 0.0092(3) -0.0081(3)
C51 0.0419(3) 0.0419(3) 0.0419(3) -0.0081(3) 0.0092(3) -0.0081(3)
C52 0.0419(3) 0.0419(3) 0.0419(3) -0.0081(3) 0.0092(3) -0.0081(3)
C53 0.0419(3) 0.0419(3) 0.0419(3) -0.0081(3) 0.0092(3) -0.0081(3)
C54 0.0419(3) 0.0419(3) 0.0419(3) -0.0081(3) 0.0092(3) -0.0081(3)
C55 0.0419(3) 0.0419(3) 0.0419(3) -0.0081(3) 0.0092(3) -0.0081(3)
C56 0.0419(3) 0.0419(3) 0.0419(3) -0.0081(3) 0.0092(3) -0.0081(3)
C57 0.0419(3) 0.0419(3) 0.0419(3) -0.0081(3) 0.0092(3) -0.0081(3)
C58 0.0419(3) 0.0419(3) 0.0419(3) -0.0081(3) 0.0092(3) -0.0081(3)
C59 0.0419(3) 0.0419(3) 0.0419(3) -0.0081(3) 0.0092(3) -0.0081(3)
C60 0.0419(3) 0.0419(3) 0.0419(3) -0.0081(3) 0.0092(3) -0.0081(3)
C61 0.0419(3) 0.0419(3) 0.0419(3) -0.0081(3) 0.0092(3) -0.0081(3)
C62 0.0419(3) 0.0419(3) 0.0419(3) -0.0081(3) 0.0092(3) -0.0081(3)
C63 0.0419(3) 0.0419(3) 0.0419(3) -0.0081(3) 0.0092(3) -0.0081(3)
C64 0.0419(3) 0.0419(3) 0.0419(3) -0.0081(3) 0.0092(3) -0.0081(3)
C65 0.0419(3) 0.0419(3) 0.0419(3) -0.0081(3) 0.0092(3) -0.0081(3)
C66 0.0419(3) 0.0419(3) 0.0419(3) -0.0081(3) 0.0092(3) -0.0081(3)
C67 0.0419(3) 0.0419(3) 0.0419(3) -0.0081(3) 0.0092(3) -0.0081(3)
C68 0.0419(3) 0.0419(3) 0.0419(3) -0.0081(3) 0.0092(3) -0.0081(3)
C69 0.0419(3) 0.0419(3) 0.0419(3) -0.0081(3) 0.0092(3) -0.0081(3)
C70 0.0419(3) 0.0419(3) 0.0419(3) -0.0081(3) 0.0092(3) -0.0081(3)
C71 0.0419(3) 0.0419(3) 0.0419(3) -0.0081(3) 0.0092(3) -0.0081(3)
C72 0.0419(3) 0.0419(3) 0.0419(3) -0.0081(3) 0.0092(3) -0.0081(3)
C73 0.0419(3) 0.0419(3) 0.0419(3) -0.0081(3) 0.0092(3) -0.0081(3)
C74 0.0419(3) 0.0419(3) 0.0419(3) -0.0081(3) 0.0092(3) -0.0081(3)
C75 0.0419(3) 0.0419(3) 0.0419(3) -0.0081(3) 0.0092(3) -0.0081(3)
C76 0.0419(3) 0.0419(3) 0.0419(3) -0.0081(3) 0.0092(3) -0.0081(3)
C77 0.0419(3) 0.0419(3) 0.0419(3) -0.0081(3) 0.0092(3) -0.0081(3)
C78 0.0419(3) 0.0419(3) 0.0419(3) -0.0081(3) 0.0092(3) -0.0081(3)
C79 0.0419(3) 0.0419(3) 0.0419(3) -0.0081(3) 0.0092(3) -0.0081(3)
C80 0.0419(3) 0.0419(3) 0.0419(3) -0.0081(3) 0.0092(3) -0.0081(3)
C81 0.0419(3) 0.0419(3) 0.0419(3) -0.0081(3) 0.0092(3) -0.0081(3)
C82 0.0419(3) 0.0419(3) 0.0419(3) -0.0081(3) 0.0092(3) -0.0081(3)
C83 0.0419(3) 0.0419(3) 0.0419(3) -0.0081(3) 0.0092(3) -0.0081(3)
C84 0.0419(3) 0.0419(3) 0.0419(3) -0.0081(3) 0.0092(3) -0.0081(3)
C85 0.0419(3) 0.0419(3) 0.0419(3) -0.0081(3) 0.0092(3) -0.0081(3)
C86 0.0419(3) 0.0419(3) 0.0419(3) -0.0081(3) 0.0092(3) -0.0081(3)
C87 0.0419(3) 0.0419(3) 0.0419(3) -0.0081(3) 0.0092(3) -0.0081(3)
C88 0.0419(3) 0.0419(3) 0.0419(3) -0.0081(3) 0.0092(3) -0.0081(3)
C89 0.0419(3) 0.0419(3) 0.0419(3) -0.0081(3) 0.0092(3) -0.0081(3)
C90 0.0419(3) 0.0419(3) 0.0419(3) -0.0081(3) 0.0092(3) -0.0081(3)
C91 0.0419(3) 0.0419(3) 0.0419(3) -0.0081(3) 0.0092(3) -0.0081(3)
C92 0.0419(3) 0.0419(3) 0.0419(3) -0.0081(3) 0.0092(3) -0.0081(3)
C93 0.0419(3) 0.0419(3) 0.0419(3) -0.0081(3) 0.0092(3) -0.0081(3)
C94 0.0419(3) 0.0419(3) 0.0419(3) -0.0081(3) 0.0092(3) -0.0081(3)
C95 0.0419(3) 0.0419(3) 0.0419(3) -0.0081(3) 0.0092(3) -0.0081(3)
C96 0.0419(3) 0.0419(3) 0.0419(3) -0.0081(3) 0.0092(3) -0.0081(3)
C97 0.0419(3) 0.0419(3) 0.0419(3) -0.0081(3) 0.0092(3) -0.0081(3)
C98 0.0419(3) 0.0419(3) 0.0419(3) -0.0081(3) 0.0092(3) -0.0081(3)
C99 0.0419(3) 0.0419(3) 0.0419(3) -0.0081(3) 0.0092(3) -0.0081(3)
C100 0.0419(3) 0.0419(3) 0.0419(3) -0.0081(3) 0.0092(3) -0.0081(3)
C101 0.0419(3) 0.0419(3) 0.0419(3) -0.0081(3) 0.0092(3) -0.0081(3)
C102 0.0419(3) 0.0419(3) 0.0419(3) -0.0081(3) 0.0092(3) -0.0081(3)
C103 0.0419(3) 0.0419(3) 0.0419(3) -0.0081(3) 0.0092(3) -0.0081(3)
C104 0.0419(3) 0.0419(3) 0.0419(3) -0.0081(3) 0.0092(3) -0.0081(3)
C105 0.0419(3) 0.0419(3) 0.0419(3) -0.0081(3) 0.0092(3) -0.0081(3)
C106 0.0419(3) 0.0419(3) 0.0419(3) -0.0081(3) 0.0092(3) -0.0081(3)
C107 0.0419(3) 0.0419(3) 0.0419(3) -0.0081(3) 0.0092(3) -0.0081(3)
C108 0.0419(3) 0.0419(3) 0.0419(3) -0.0081(3) 0.0092(3) -0.0081(3)
C109 0.0419(3) 0.0419(3) 0.0419(3) -0.0081(3) 0.0092(3) -0.0081(3)
C110 0.0419(3) 0.0419(3) 0.0419(3) -0.0081(3) 0.0092(3) -0.0081(3)
C111 0.0419(3) 0.0419(3) 0.0419(3) -0.0081(3) 0.0092(3) -0.0081(3)
C112 0.0419(3) 0.0419(3) 0.0419(3) -0.0081(3) 0.0092(3) -0.0081(3)
C113 0.0419(3) 0.0419(3) 0.0419(3) -0.0081(3) 0.0092(3) -0.0081(3)
C114 0.0419(3) 0.0419(3) 0.0419(3) -0.0081(3) 0.0092(3) -0.0081(3)
C115 0.0419(3) 0.0419(3) 0.0419(3) -0.0081(3) 0.0092(3) -0.0081(3)
C116 0.0419(3) 0.0419(3) 0.0419(3) -0.0081(3) 0.0092(3) -0.0081(3)
C117 0.0419(3) 0.0419(3) 0.0419(3) -0.0081(3) 0.0092(3) -0.0081(3)
C118 0.0419(3) 0.0419(3) 0.0419(3) -0.0081(3) 0.0092(3) -0.0081(3)
C119 0.0419(3) 0.0419(3) 0.0419(3) -0.0081(3) 0.0092(3) -0.0081(3)
C120 0.0419(3) 0.0419(3) 0.0419(3) -0.0081(3) 0.0092(3) -0.0081(3)
C121 0.0419(3) 0.0419(3) 0.0419(3) -0.0081(3) 0.0092(3) -0.0081(3)
C122 0.0419(3) 0.0419(3) 0.0419(3) -0.0081(3) 0.0092(3) -0.0081(3)
C123 0.0419(3) 0.0419(3) 0.0419(3) -0.0081(3) 0.0092(3) -0.0081(3)
C124 0.0419(3) 0.0419(3) 0.0419(3) -0.0081(3) 0.0092(3) -0.0081(3)
C125 0.0419(3) 0.0419(3) 0.0419(3) -0.0081(3) 0.0092(3) -0.0081(3)
C126 0.0419(3) 0.0419(3) 0.0419(3) -0.0081(3) 0.0092(3) -0.0081(3)
C127 0.0419(3) 0.0419(3) 0.0419(3) -0.0081(3) 0.0092(3) -0.0081(3)
C128 0.0419(3) 0.0419(3) 0.0419(3) -0.0081(3) 0.0092(3) -0.0081(3)
C129 0.0419(3) 0.0419(3) 0.0419(3) -0.0081(3) 0.0092(3) -0.0081(3)
C130 0.0419(3) 0.0419(3) 0.0419(3) -0.0081(3) 0.0092(3) -0.0081(3)
C131 0.0419(3) 0.0419(3) 0.0419(3) -0.0081(3) 0.0092(3) -0.0081(3)
C132 0.0419(3) 0.0419(3) 0.0419(3) -0.0081(3) 0.0092(3) -0.0081(3)
C133 0.0419(3) 0.0419(3) 0.0419(3) -0.0081(3) 0.0092(3) -0.0081(3)
C134 0.0419(3) 0.0419(3) 0.0419(3) -0.0081(3) 0.0092(3) -0.0081(3)
C135 0.0419(3) 0.0419(3) 0.0419(3) -0.0081(3) 0.0092(3) -0.0081(3)
C136 0.0419(3) 0.0419(3) 0.0419(3) -0.0081(3) 0.0092(3) -0.0081(3)
C137 0.0419(3) 0.0419(3) 0.0419(3) -0.0081(3) 0.0092(3) -0.0081(3)
C138 0.0419(3) 0.0419(3) 0.0419(3) -0.0081(3) 0.0092(3) -0.0081(3)
C139 0.0419(3) 0.0419(3) 0.0419(3) -0.0081(3) 0.0092(3) -0.0081(3)
C140 0.0419(3) 0.0419(3) 0.0419(3) -0.0081(3) 0.0092(3) -0.0081(3)
C141 0.0419(3) 0.0419(3) 0.0419(3) -0.0081(3) 0.0092(3) -0.0081(3)
C142 0.0419(3) 0.0419(3) 0.0419(3) -0.0081(3) 0.0092(3) -0.0081(3)
C143 0.0419(3) 0.0419(3) 0.0419(3) -0.0081(3) 0.0092(3) -0.0081(3)
C144 0.0419(3) 0.0419(3) 0.0419(3) -0.0081(3) 0.0092(3) -0.0081(3)
C145 0.0419(3) 0.0419(3) 0.0419(3) -0.0081(3) 0.0092(3) -0.0081(3)
C146 0.0419(3) 0.0419(3) 0.0419(3) -0.0081(3) 0.0092(3) -0.0081(3)
C147 0.0419(3) 0.0419(3) 0.0419(3) -0.0081(3) 0.0092(3) -0.0081(3)
C148 0.0419(3) 0.0419(3) 0.0419(3) -0.0081(3) 0.0092(3) -0.0081(3)
C149 0.0419(3) 0.0419(3) 0.0419(3) -0.0081(3) 0.0092(3) -0.0081(3)
C150 0.0419(3) 0.0419(3) 0.0419(3) -0.0081(3) 0.0092(3) -0.0081(3)
C151 0.0419(3) 0.0419(3) 0.0419(3) -0.0081(3) 0.0092(3) -0.0081(3)
C152 0.0419(3) 0.0419(3) 0.0419(3) -0.0081(3) 0.0092(3) -0.0081(3)
C153 0.0419(3) 0.0419(3) 0.0419(3) -0.0081(3) 0.0092(3) -0.0081(3)
C154 0.0419(3) 0.0419(3) 0.0419(3) -0.0081(3) 0.0092(3) -0.0081(3)
C155 0.0419(3) 0.0419(3) 0.0419(3) -0.0081(3) 0.0092(3) -0.0081(3)
C156 0.0419(3) 0.0419(3) 0.0419(3) -0.0081(3) 0.0092(3) -0.0081(3)
C157 0.0419(3) 0.0419(3) 0.0419(3) -0.0081(3) 0.0092(3) -0.0081(3)
C158 0.0419(3) 0.0419(3) 0.0419(3) -0.0081(3) 0.0092(3) -0.0081(3)
C159 0.0419(3) 0.0419(3) 0.0419(3) -0.0081(3) 0.0092(3) -0.0081(3)
C160 0.0419(3) 0.0419(3) 0.0419(3) -0.0081(3) 0.0092(3) -0.0081(3)
C161 0.0419(3) 0.0419(3) 0.0419(3) -0.0081(3) 0.0092(3) -0.0081(3)
C162 0.0419(3) 0.0419(3) 0.0419(3) -0.0081(3) 0.0092(3) -0.0081(3)
C163 0.0419(3) 0.0419(3) 0.0419(3) -0.0081(3) 0.0092(3) -0.0081(3)
C164 0.0419(3) 0.0419(3) 0.0419(3) -0.0081(3) 0.0092(3) -0.0081(3)
C165 0.0419(3) 0.0419(3) 0.0419(3) -0.0081(3) 0.0092(3) -0.0081(3)
C166 0.0419(3) 0.0419(3) 0.0419(3) -0.0081(3) 0.0092(3) -0.0081(3)
C167 0.0419(3) 0.0419(3) 0.0419(3) -0.0081(3) 0.0092(3) -0.0081(3)
C168 0.0419(3) 0.0419(3) 0.0419(3) -0.0081(3) 0.0092(3) -0.0081(3)
C169 0.0419(3) 0.0419(3) 0.0419(3) -0.0081(3) 0.0092(3) -0.0081(3)
C170 0.0419(3) 0.0419(3) 0.0419(3) -0.0081(3) 0.0092(3) -0.0081(3)
C171 0.0419(3) 0.0419(3) 0.0419(3) -0.0081(3) 0.0092(3) -0.0081(3)
C172 0.0419(3) 0.0419(3) 0.0419(3) -0.0081(3) 0.0092(3) -0.0081(3)
C173 0.0419(3) 0.0419(3) 0.0419(3) -0.0081(3) 0.0092(3) -0.0081(3)
C174 0.0419(3) 0.0419(3) 0.0419(3) -0.0081(3) 0.0092(3) -0.0081(3)
C175 0.0419(3) 0.0419(3) 0.0419(3) -0.0081(3) 0.0092(3) -0.0081(3)
C176 0.0419(3) 0.0419(3) 0.0419(3) -0.0081(3) 0.0092(3) -0.0081(3)
C177 0.0419(3) 0.0419(3) 0.0419(3) -0.0081(3) 0.0092(3) -0.0081(3)
C178 0.0419(3) 0.0419(3) 0.0419(3) -0.0081(3) 0.0092(3) -0.0081(3)
C179 0.0419(3) 0.0419(3) 0.0419(3) -0.0081(3) 0.0092(3) -0.0081(3)
C180 0.0419(3) 0.0419(3) 0.0419(3) -0.0081(3) 0.0092(3) -0.0081(3)
C181 0.0419(3) 0.0419(3) 0.0419(3) -0.0081(3) 0.0092(3) -0.0081(3)
C182 0.0419(3) 0.0419(3) 0.0419(3) -0.0081(3) 0.0092(3) -0.0081(3)
C183 0.0419(3) 0.0419(3) 0.0419(3) -0.0081(3) 0.0092(3) -0.0081(3)
C184 0.0419(3) 0.0419(3) 0.0419(3) -0.0081(3) 0.0092(3) -0.0081(3)
C185 0.0419(3) 0.0419(3) 0.0419(3) -0.0081(3) 0.0092(3) -0.0081(3)
C186 0.0419(3) 0.0419(3) 0.0419(3) -0.0081(3) 0.0092(3) -0.0081(3)
C187 0.0419(3) 0.0419(3) 0.0419(3) -0.0081(3) 0.0092(3) -0.0081(3)
C188 0.0419(3) 0.0419(3) 0.0419(3) -0.0081(3) 0.0092(3) -0.0081(3)
C189 0.0419(3) 0.0419(3) 0.0419(3) -0.0081(3) 0.0092(3) -0.0081(3)
C190 0.0419(3) 0.0419(3) 0.0419(3) -0.0081(3) 0.0092(3) -0.0081(3)
C191 0.0419(3) 0.0419(3) 0.0419(3) -0.0081(3) 0.0092(3) -0.0081(3)
C192 0.0419(3) 0.0419(3) 0.0419(3) -0.0081(3) 0.0092(3) -0.0081(3)
C193 0.0419(3) 0.0419(3) 0.0419(3) -0.0081(3) 0.0092(3) -0.0081(3)
C194 0.0419(3) 0.0419(3) 0.0419(3) -0.0081(3) 0.0092(3) -0.0081(3)
C195 0.0419(3) 0.0419(3) 0.0419(3) -0.0081(3) 0.0092(3) -0.0081(3)
C196 0.0419(3) 0.0419(3) 0.0419(3) -0.0081(3) 0.0092(3) -0.0081(3)
C197 0.0419(3) 0.0419(3) 0.0419(3) -0.0081(3) 0.0092(3) -0.0081(3)
C198 0.0419(3) 0.0419(3) 0.0419(3) -0.0081(3) 0.0092(3) -0.0081(3)
C199 0.0419(3) 0.0419(3) 0.0419(3) -0.0081(3) 0.0092(3) -0.0081(3)
C200 0.0419(3) 0.0419(3) 0.0419(3) -0.0081(3) 0.0092(3) -0.0081(3)

loop_
_atom_type_symbol
_atom_type_scat_dispersion_real
_atom_type_scat_dispersion_imag
_atom_type_scat_Cromer_Mann_a1
_atom_type_scat_Cromer_Mann_b1
_atom_type_scat_Cromer_Mann_a2
_atom_type_scat_Cromer_Mann_b2
_atom_type_scat_Cromer_Mann_a3
_atom_type_scat_Cromer_Mann_b3
_atom_type_scat_Cromer_Mann_a4
_atom_type_scat_Cromer_Mann_b4
_atom_type_scat_Cromer_Mann_c
_atom_type_scat_source
C 0.0033 0.0016 2.3100 20.8439 1.0200 10.2075 1.5886 0.5687 0.8650 51.6512 0.2156 'International Tables Vol C 4.2.6.8 and 6.1.1.4'
H 0.0000 0.0000 0.4930 10.5109 0.3229 26.1257 0.1402 3.1424 0.0408 57.7998 0.0030 'International Tables Vol C 4.2.6.8 and 6.1.1.4'
N 0.0061 0.0033 12.2126 0.0057 3.1322 9.8933 2.0125 28.9975 1.1663 0.5826 -11.5290 'International Tables Vol C 4.2.6.8 and 6.1.1.4'
O 0.0106 0.0060 3.0485 13.2771 2.2868 5.7011 1.5463 0.3239 0.8670 32.9089 0.2508 'International Tables Vol C 4.2.6.8 and 6.1.1.4'
Cu 0.3201 1.2651 13.3380 3.5828 7.1676 0.2470 5.6158 11.3966 1.6735 64.8126 1.1910 'International Tables Vol C 4.2.6.8 and 6.1.1.4'
P 0.1023 0.0942 6.4345 1.9067 4.1791 27.1570 1.7800 0.5260 1.4908 68.1645 1.1149 'International Tables Vol C 4.2.6.8 and 6.1.1.4'
F 0.0171 0.0103 3.5392 10.2825 2.6412 4.2944 1.5170 0.2615 1.0243 26.1476 0.2776 'International Tables Vol C 4.2.6.8 and 6.1.1.4'

loop_
_geom_angle_atom_site_label_1
_geom_angle_site_symmetry_1
_geom_angle_atom_site_label_2
_geom_angle_site_symmetry_2
_geom_angle_atom_site_label_3
_geom_angle_site_symmetry_3
_geom_angle
_geom_angle_publ_flag
O26 . Cu1 . N36 . 95.4(7) yes
O26 . Cu1 . N37 . 88.3(7) yes
N36 . Cu1 . N37 . 174.7(9) yes
O20 . Cu2 . N32 . 88.4(7) yes
O20 . Cu2 . N33 . 95.2(7) yes
N32 . Cu2 . N33 . 175.7(9) yes
F5 . P3 . F6 . 91.7(12) yes
F5 . P3 . F7 . 90.8(10) yes
F6 . P3 . F7 . 90.9(10) yes
F5 . P3 . F8 . 178.3(10) yes
F6 . P3 . F8 . 88.7(11) yes
F7 . P3 . F8 . 90.9(10) yes
F5 . P3 . F9 . 92.0(13) yes
F6 . P3 . F9 . 175.4(12) yes
F7 . P3 . F9 . 91.8(11) yes
F8 . P3 . F9 . 87.5(12) yes
F5 . P3 . F10 . 91.0(9) yes
F6 . P3 . F10 . 89.2(9) yes
F7 . P3 . F10 . 178.2(10) yes
F8 . P3 . F10 . 87.4(9) yes
F9 . P3 . F10 . 87.9(9) yes
F11 . P4 . F12 . 86.8(14) yes
F11 . P4 . F13 . 89.2(10) yes
F12 . P4 . F13 . 90.2(11) yes
F11 . P4 . F14 . 175.1(13) yes
F12 . P4 . F14 . 90.1(14) yes
F13 . P4 . F14 . 87.0(11) yes
F11 . P4 . F15 . 89.8(14) yes
F12 . P4 . F15 . 176.6(15) yes
F13 . P4 . F15 . 89.6(9) yes
F14 . P4 . F15 . 93.3(15) yes
F11 . P4 . F16 . 88.8(10) yes
F12 . P4 . F16 . 88.2(11) yes
F13 . P4 . F16 . 177.6(10) yes
F14 . P4 . F16 . 94.9(11) yes
F15 . P4 . F16 . 91.9(9) yes
C58 . O17 . C59 . 117.5(18) yes
C129 . O18 . C130 . 112.2(18) yes
C157 . O19 . C158 . 113.0(18) yes
Cu2 . O20 . C121 . 146.9(13) yes
Cu2 . O20 . C188 . 102.6(13) yes
C121 . O20 . C188 . 108.9(18) yes
C191 . O21 . C192 . 118.6(17) yes
C141 . O22 . C142 . 112.7(16) yes
C54 . O23 . C55 . 115.5(16) yes
C74 . O24 . C75 . 115.1(18) yes
C145 . O25 . C146 . 116.6(17) yes
Cu1 . O26 . C86 . 144.5(14) yes
Cu1 . O26 . C87 . 101.5(12) yes
C86 . O26 . C87 . 112.4(18) yes
C45 . O27 . C46 . 116.8(17) yes
C90 . O28 . C91 . 113.9(18) yes
C197 . N29 . C198 . 121(2) yes
C64 . N30 . C65 . 116(2) yes
C131 . N31 . C133 . 103.4(19) yes
C131 . N31 . C134 . 129.2(19) yes
C133 . N31 . C134 . 127(2) yes
Cu2 . N32 . C131 . 128.4(17) yes
Cu2 . N32 . C132 . 126.1(16) yes
C131 . N32 . C132 . 105(2) yes
Cu2 . N33 . C159 . 122.8(16) yes
Cu2 . N33 . C160 . 132.8(17) yes
C159 . N33 . C160 . 104(2) yes
C159 . N34 . C161 . 108(2) yes
C159 . N34 . C162 . 125.4(19) yes
C161 . N34 . C162 . 126.8(20) yes
C41 . N35 . C42 . 109(2) yes
C41 . N35 . C44 . 125.3(19) yes
C42 . N35 . C44 . 125(2) yes
Cu1 . N36 . C41 . 122.7(15) yes
Cu1 . N36 . C43 . 131.3(16) yes
C41 . N36 . C43 . 106.0(20) yes
Cu1 . N37 . C76 . 126.3(17) yes
Cu1 . N37 . C77 . 129.5(15) yes
C76 . N37 . C77 . 104(2) yes
C76 . N38 . C78 . 110.8(20) yes
C76 . N38 . C79 . 126.3(18) yes
C78 . N38 . C79 . 123(2) yes
C151 . N39 . C152 . 116(2) yes
C96 . N40 . C97 . 118(2) yes
N36 . C41 . N35 . 108.0(19) yes
N36 . C41 . C45 . 124(2) yes
N35 . C41 . C45 . 128(2) yes
N35 . C42 . C43 . 108(2) yes
N35 . C42 . H421 . 126.1 no
C43 . C42 . H421 . 125.8 no
C42 . C43 . N36 . 109(2) yes
C42 . C43 . H431 . 126.9 no
N36 . C43 . H431 . 124.6 no
N35 . C44 . H441 . 110.4 no
N35 . C44 . H442 . 108.9 no
H441 . C44 . H442 . 109.5 no
N35 . C44 . H443 . 109.1 no
H441 . C44 . H443 . 109.5 no
H442 . C44 . H443 . 109.5 no
O27 . C45 . C41 . 115(2) yes
O27 . C45 . H451 . 122.7 no
C41 . C45 . H451 . 122.7 no
O27 . C46 . C47 . 119(2) yes
O27 . C46 . C101 . 119(2) yes
C47 . C46 . C101 . 122(2) yes
C46 . C47 . C48 . 118(2) yes
C46 . C47 . C104 . 116(2) yes
C48 . C47 . C104 . 125(2) yes
C47 . C48 . C49 . 112(2) yes
C47 . C48 . H481 . 109.0 no
C49 . C48 . H481 . 109.1 no
C47 . C48 . H482 . 108.2 no
C49 . C48 . H482 . 108.7 no
H481 . C48 . H482 . 109.5 no
C48 . C49 . C50 . 119(2) yes
C48 . C49 . C54 . 121(2) yes
C50 . C49 . C54 . 120(2) yes
C49 . C50 . C51 . 121(2) yes
C49 . C50 . H501 . 120.1 no
C51 . C50 . H501 . 118.8 no
C50 . C51 . C52 . 118(2) yes
C50 . C51 . C117 . 118(2) yes
C52 . C51 . C117 . 123(2) yes
C51 . C52 . C53 . 121(2) yes
C51 . C52 . H521 . 119.0 no
C53 . C52 . H521 . 119.6 no
C52 . C53 . C54 . 118(2) yes
C52 . C53 . C68 . 122(2) yes
C54 . C53 . C68 . 119(2) yes
O23 . C54 . C53 . 120(2) yes
O23 . C54 . C49 . 118(2) yes
C53 . C54 . C49 . 121(2) yes
O23 . C55 . C56 . 113.5(18) yes
O23 . C55 . H551 . 108.9 no
C56 . C55 . H551 . 107.6 no
O23 . C55 . H552 . 108.7 no
C56 . C55 . H552 . 108.5 no
H551 . C55 . H552 . 109.5 no
C55 . C56 . C57 . 117.7(19) yes
C55 . C56 . H561 . 108.1 no
C57 . C56 . H561 . 107.9 no
C55 . C56 . H562 . 106.7 no
C57 . C56 . H562 . 106.8 no
H561 . C56 . H562 . 109.5 no
C56 . C57 . C58 . 116(2) yes
C56 . C57 . H571 . 106.8 no
C58 . C57 . H571 . 109.2 no
C56 . C57 . H572 . 107.5 no
C58 . C57 . H572 . 107.5 no
H571 . C57 . H572 . 109.5 no
C57 . C58 . O17 . 106.4(19) yes
C57 . C58 . H581 . 110.6 no
O17 . C58 . H581 . 110.4 no
C57 . C58 . H582 . 109.5 no
O17 . C58 . H582 . 110.4 no
H581 . C58 . H582 . 109.5 no
O17 . C59 . C60 . 123(2) yes
O17 . C59 . C64 . 114(2) yes
C60 . C59 . C64 . 123(2) yes
C59 . C60 . C61 . 115(2) yes
C59 . C60 . H601 . 122.4 no
C61 . C60 . H601 . 123.0 no
C60 . C61 . C62 . 119(2) yes
C60 . C61 . H611 . 120.7 no
C62 . C61 . H611 . 120.5 no
C61 . C62 . C63 . 131(2) yes
C61 . C62 . H621 . 114.8 no
C63 . C62 . H621 . 114.1 no
C62 . C63 . C64 . 109(2) yes
C62 . C63 . C67 . 129(2) yes
C64 . C63 . C67 . 122(2) yes
C63 . C64 . C59 . 124(2) yes
C63 . C64 . N30 . 116(2) yes
C59 . C64 . N30 . 120(2) yes
N30 . C65 . C66 . 124(2) yes
N30 . C65 . H651 . 116.7 no
C66 . C65 . H651 . 119.0 no
C65 . C66 . C67 . 124(3) yes
C65 . C66 . H661 . 116.7 no
C67 . C66 . H661 . 119.1 no
C63 . C67 . C66 . 117(2) yes
C63 . C67 . H671 . 121.7 no
C66 . C67 . H671 . 121.4 no
C53 . C68 . C69 . 107.8(19) yes
C53 . C68 . H681 . 110.5 no
C69 . C68 . H681 . 109.7 no
C53 . C68 . H682 . 109.8 no
C69 . C68 . H682 . 109.4 no
H681 . C68 . H682 . 109.5 no
C68 . C69 . C70 . 120(2) yes
C68 . C69 . C74 . 119(2) yes
C70 . C69 . C74 . 121(2) yes
C69 . C70 . C71 . 119(2) yes
C69 . C70 . H701 . 119.9 no
C71 . C70 . H701 . 120.7 no
C70 . C71 . C72 . 118(2) yes
C70 . C71 . C113 . 122(2) yes
C72 . C71 . C113 . 120(2) yes
C71 . C72 . C73 . 123(2) yes
C71 . C72 . H721 . 118.3 no
C73 . C72 . H721 . 118.7 no
C72 . C73 . C74 . 118(2) yes
C72 . C73 . C80 . 121(2) yes
C74 . C73 . C80 . 119(2) yes
C73 . C74 . O24 . 120(2) yes
C73 . C74 . C69 . 121(2) yes
O24 . C74 . C69 . 120(2) yes
O24 . C75 . C76 . 111.0(20) yes
O24 . C75 . H751 . 108.8 no
C76 . C75 . H751 . 107.8 no
O24 . C75 . H752 . 109.7 no
C76 . C75 . H752 . 110.0 no
H751 . C75 . H752 . 109.5 no
C75 . C76 . N38 . 128(2) yes
C75 . C76 . N37 . 123(2) yes
N38 . C76 . N37 . 109.2(20) yes
N37 . C77 . C78 . 112(2) yes
N37 . C77 . H771 . 123.4 no
C78 . C77 . H771 . 124.4 no
C77 . C78 . N38 . 104(2) yes
C77 . C78 . H781 . 128.0 no
N38 . C78 . H781 . 128.2 no
N38 . C79 . H791 . 110.1 no
N38 . C79 . H792 . 109.4 no
H791 . C79 . H792 . 109.5 no
N38 . C79 . H793 . 108.8 no
H791 . C79 . H793 . 109.5 no
H792 . C79 . H793 . 109.5 no
C73 . C80 . C81 . 113(2) yes
C73 . C80 . H801 . 109.3 no
C81 . C80 . H801 . 108.8 no
C73 . C80 . H802 . 107.8 no
C81 . C80 . H802 . 108.5 no
H801 . C80 . H802 . 109.5 no
C80 . C81 . C82 . 115(2) yes
C80 . C81 . C86 . 123(2) yes
C82 . C81 . C86 . 121(2) yes
C81 . C82 . C83 . 119(2) yes
C81 . C82 . H821 . 120.9 no
C83 . C82 . H821 . 120.3 no
C82 . C83 . C84 . 119(2) yes
C82 . C83 . C109 . 116(2) yes
C84 . C83 . C109 . 125(2) yes
C83 . C84 . C85 . 122(2) yes
C83 . C84 . H841 . 118.7 no
C85 . C84 . H841 . 118.9 no
C84 . C85 . C86 . 119(2) yes
C84 . C85 . C100 . 122(2) yes
C86 . C85 . C100 . 120(2) yes
C85 . C86 . O26 . 119(2) yes
C85 . C86 . C81 . 120(2) yes
O26 . C86 . C81 . 121(2) yes
O26 . C87 . C88 . 112.8(19) yes
O26 . C87 . H871 . 109.4 no
C88 . C87 . H871 . 109.0 no
O26 . C87 . H872 . 108.0 no
C88 . C87 . H872 . 108.0 no
H871 . C87 . H872 . 109.5 no
C87 . C88 . C89 . 106.7(20) yes
C87 . C88 . H881 . 109.6 no
C89 . C88 . H881 . 111.1 no
C87 . C88 . H882 . 110.7 no
C89 . C88 . H882 . 109.3 no
H881 . C88 . H882 . 109.5 no
C88 . C89 . C90 . 115(2) yes
C88 . C89 . H891 . 107.1 no
C90 . C89 . H891 . 106.3 no
C88 . C89 . H892 . 108.6 no
C90 . C89 . H892 . 109.9 no
H891 . C89 . H892 . 109.5 no
C89 . C90 . O28 . 109.3(19) yes
C89 . C90 . H901 . 110.5 no
O28 . C90 . H901 . 110.3 no
C89 . C90 . H902 . 108.3 no
O28 . C90 . H902 . 108.9 no
H901 . C90 . H902 . 109.5 no
O28 . C91 . C92 . 127(2) yes
O28 . C91 . C96 . 111(2) yes
C92 . C91 . C96 . 122(2) yes
C91 . C92 . C93 . 116(2) yes
C91 . C92 . H921 . 123.3 no
C93 . C92 . H921 . 121.1 no
C92 . C93 . C94 . 124(2) yes
C92 . C93 . H931 . 119.5 no
C94 . C93 . H931 . 116.8 no
C93 . C94 . C95 . 123(2) yes
C93 . C94 . H941 . 118.2 no
C95 . C94 . H941 . 118.5 no
C94 . C95 . C96 . 118(2) yes
C94 . C95 . C99 . 126(2) yes
C96 . C95 . C99 . 115(2) yes
C95 . C96 . C91 . 116(2) yes
C95 . C96 . N40 . 122(2) yes
C91 . C96 . N40 . 122(2) yes
N40 . C97 . C98 . 120(2) yes
N40 . C97 . H971 . 119.1 no
C98 . C97 . H971 . 121.3 no
C97 . C98 . C99 . 121(2) yes
C97 . C98 . H981 . 119.5 no
C99 . C98 . H981 . 119.5 no
C95 . C99 . C98 . 124(2) yes
C95 . C99 . H991 . 117.9 no
C98 . C99 . H991 . 118.2 no
C85 . C100 . C101 . 107.8(19) yes
C85 . C100 . H1001 . 109.9 no
C101 . C100 . H1001 . 110.5 no
C85 . C100 . H1002 . 109.2 no
C101 . C100 . H1002 . 109.9 no
H1001 . C100 . H1002 . 109.5 no
C100 . C101 . C46 . 118(2) yes
C100 . C101 . C102 . 124(2) yes
C46 . C101 . C102 . 117(2) yes
C101 . C102 . C103 . 122(2) yes
C101 . C102 . H1021 . 120.1 no
C103 . C102 . H1021 . 117.8 no
C102 . C103 . C104 . 119(2) yes
C102 . C103 . C105 . 121(2) yes
C104 . C103 . C105 . 119(2) yes
C103 . C104 . C47 . 123(2) yes
C103 . C104 . H1041 . 118.6 no
C47 . C104 . H1041 . 118.2 no
C103 . C105 . C106 . 111.6(20) yes
C103 . C105 . C107 . 113(2) yes
C106 . C105 . C107 . 108.0(19) yes
C103 . C105 . C108 . 111.8(19) yes
C106 . C105 . C108 . 106.7(19) yes
C107 . C105 . C108 . 106(2) yes
C105 . C106 . H1061 . 111.3 no
C105 . C106 . H1062 . 108.4 no
H1061 . C106 . H1062 . 109.5 no
C105 . C106 . H1063 . 108.7 no
H1061 . C106 . H1063 . 109.5 no
H1062 . C106 . H1063 . 109.5 no
C105 . C107 . H1071 . 110.9 no
C105 . C107 . H1072 . 110.0 no
H1071 . C107 . H1072 . 109.5 no
C105 . C107 . H1073 . 107.5 no
H1071 . C107 . H1073 . 109.5 no
H1072 . C107 . H1073 . 109.5 no
C105 . C108 . H1081 . 110.8 no
C105 . C108 . H1082 . 108.1 no
H1081 . C108 . H1082 . 109.5 no
C105 . C108 . H1083 . 109.5 no
H1081 . C108 . H1083 . 109.5 no
H1082 . C108 . H1083 . 109.5 no
C83 . C109 . C110 . 110.6(20) yes
C83 . C109 . C111 . 108.5(19) yes
C110 . C109 . C111 . 112.1(19) yes
C83 . C109 . C112 . 106.1(18) yes
C110 . C109 . C112 . 106.9(19) yes
C111 . C109 . C112 . 112.5(19) yes
C109 . C110 . H1101 . 109.8 no
C109 . C110 . H1102 . 108.0 no
H1101 . C110 . H1102 . 109.5 no
C109 . C110 . H1103 . 110.6 no
H1101 . C110 . H1103 . 109.5 no
H1102 . C110 . H1103 . 109.5 no
C109 . C111 . H1111 . 109.1 no
C109 . C111 . H1112 . 107.3 no
H1111 . C111 . H1112 . 109.5 no
C109 . C111 . H1113 . 111.9 no
H1111 . C111 . H1113 . 109.5 no
H1112 . C111 . H1113 . 109.5 no
C109 . C112 . H1121 . 108.1 no
C109 . C112 . H1122 . 111.0 no
H1121 . C112 . H1122 . 109.5 no
C109 . C112 . H1123 . 109.3 no
H1121 . C112 . H1123 . 109.5 no
H1122 . C112 . H1123 . 109.5 no
C71 . C113 . C114 . 113(2) yes
C71 . C113 . C115 . 111(2) yes
C114 . C113 . C115 . 111.7(20) yes
C71 . C113 . C116 . 109.0(20) yes
C114 . C113 . C116 . 106.3(20) yes
C115 . C113 . C116 . 106.2(19) yes
C113 . C114 . H1141 . 110.6 no
C113 . C114 . H1142 . 109.6 no
H1141 . C114 . H1142 . 109.5 no
C113 . C114 . H1143 . 108.2 no
H1141 . C114 . H1143 . 109.5 no
H1142 . C114 . H1143 . 109.5 no
C113 . C115 . H1151 . 111.0 no
C113 . C115 . H1152 . 108.3 no
H1151 . C115 . H1152 . 109.5 no
C113 . C115 . H1153 . 109.1 no
H1151 . C115 . H1153 . 109.5 no
H1152 . C115 . H1153 . 109.5 no
C113 . C116 . H1161 . 111.0 no
C113 . C116 . H1162 . 108.2 no
H1161 . C116 . H1162 . 109.5 no
C113 . C116 . H1163 . 109.2 no
H1161 . C116 . H1163 . 109.5 no
H1162 . C116 . H1163 . 109.5 no
C51 . C117 . C118 . 102.3(19) yes
C51 . C117 . C119 . 114.0(18) yes
C118 . C117 . C119 . 111.6(19) yes
C51 . C117 . C120 . 113(2) yes
C118 . C117 . C120 . 105.6(19) yes
C119 . C117 . C120 . 110(2) yes
C117 . C118 . H1181 . 110.4 no
C117 . C118 . H1182 . 108.8 no
H1181 . C118 . H1182 . 109.5 no
C117 . C118 . H1183 . 109.2 no
H1181 . C118 . H1183 . 109.5 no
H1182 . C118 . H1183 . 109.5 no
C117 . C119 . H1191 . 111.0 no
C117 . C119 . H1192 . 108.5 no
H1191 . C119 . H1192 . 109.5 no
C117 . C119 . H1193 . 108.8 no
H1191 . C119 . H1193 . 109.5 no
H1192 . C119 . H1193 . 109.5 no
C117 . C120 . H1201 . 111.2 no
C117 . C120 . H1202 . 109.5 no
H1201 . C120 . H1202 . 109.5 no
C117 . C120 . H1203 . 107.7 no
H1201 . C120 . H1203 . 109.5 no
H1202 . C120 . H1203 . 109.5 no
O20 . C121 . C122 . 120(2) yes
O20 . C121 . C165 . 119(2) yes
C122 . C121 . C165 . 120(2) yes
C121 . C122 . C123 . 121(2) yes
C121 . C122 . C168 . 118(2) yes
C123 . C122 . C168 . 122(2) yes
C122 . C123 . C124 . 107(2) yes
C122 . C123 . H1231 . 109.2 no
C124 . C123 . H1231 . 110.1 no
C122 . C123 . H1232 . 110.5 no
C124 . C123 . H1232 . 110.1 no
H1231 . C123 . H1232 . 109.5 no
C123 . C124 . C125 . 123.2(20) yes
C123 . C124 . C129 . 122(2) yes
C125 . C124 . C129 . 115(2) yes
C124 . C125 . C126 . 124(2) yes
C124 . C125 . H1251 . 117.7 no
C126 . C125 . H1251 . 118.4 no
C125 . C126 . C127 . 117(2) yes
C125 . C126 . C184 . 121(2) yes
C127 . C126 . C184 . 122(2) yes
C126 . C127 . C128 . 126(2) yes
C126 . C127 . H1271 . 116.4 no
C128 . C127 . H1271 . 118.0 no
C127 . C128 . C129 . 117(2) yes
C127 . C128 . C135 . 123(2) yes
C129 . C128 . C135 . 119(2) yes
C124 . C129 . O18 . 116.6(20) yes
C124 . C129 . C128 . 122(2) yes
O18 . C129 . C128 . 121.4(19) yes
O18 . C130 . C131 . 110.5(19) yes
O18 . C130 . H1301 . 109.4 no
C131 . C130 . H1301 . 109.0 no
O18 . C130 . H1302 . 109.0 no
C131 . C130 . H1302 . 109.4 no
H1301 . C130 . H1302 . 109.5 no
C130 . C131 . N31 . 124(2) yes
C130 . C131 . N32 . 122(2) yes
N31 . C131 . N32 . 114(2) yes
N32 . C132 . C133 . 107(2) yes
N32 . C132 . H1321 . 125.7 no
C133 . C132 . H1321 . 126.8 no
N31 . C133 . C132 . 110(2) yes
N31 . C133 . H1331 . 125.0 no
C132 . C133 . H1331 . 125.2 no
N31 . C134 . H1341 . 109.8 no
N31 . C134 . H1342 . 109.3 no
H1341 . C134 . H1342 . 109.5 no
N31 . C134 . H1343 . 109.3 no
H1341 . C134 . H1343 . 109.5 no
H1342 . C134 . H1343 . 109.5 no
C128 . C135 . C136 . 113(2) yes
C128 . C135 . H1351 . 108.4 no
C136 . C135 . H1351 . 109.0 no
C128 . C135 . H1352 . 108.9 no
C136 . C135 . H1352 . 108.0 no
H1351 . C135 . H1352 . 109.5 no
C135 . C136 . C137 . 116(2) yes
C135 . C136 . C141 . 123(2) yes
C137 . C136 . C141 . 121(2) yes
C136 . C137 . C138 . 120(2) yes
C136 . C137 . H1371 . 120.4 no
C138 . C137 . H1371 . 119.3 no
C137 . C138 . C139 . 119(2) yes
C137 . C138 . C180 . 121(2) yes
C139 . C138 . C180 . 120(2) yes
C138 . C139 . C140 . 122(2) yes
C138 . C139 . H1391 . 118.6 no
C140 . C139 . H1391 . 119.0 no
C139 . C140 . C141 . 116(2) yes
C139 . C140 . C155 . 120(2) yes
C141 . C140 . C155 . 124(2) yes
C140 . C141 . O22 . 117(2) yes
C140 . C141 . C136 . 121(2) yes
O22 . C141 . C136 . 122(2) yes
O22 . C142 . C143 . 105.7(17) yes
O22 . C142 . H1421 . 111.4 no
C143 . C142 . H1421 . 111.2 no
O22 . C142 . H1422 . 110.2 no
C143 . C142 . H1422 . 108.8 no
H1421 . C142 . H1422 . 109.5 no
C142 . C143 . C144 . 110.8(19) yes
C142 . C143 . H1431 . 107.6 no
C144 . C143 . H1431 . 109.0 no
C142 . C143 . H1432 . 109.9 no
C144 . C143 . H1432 . 110.0 no
H1431 . C143 . H1432 . 109.5 no
C143 . C144 . C145 . 112.8(19) yes
C143 . C144 . H1441 . 108.9 no
C145 . C144 . H1441 . 108.9 no
C143 . C144 . H1442 . 107.8 no
C145 . C144 . H1442 . 109.0 no
H1441 . C144 . H1442 . 109.5 no
C144 . C145 . O25 . 109.0(19) yes
C144 . C145 . H1451 . 109.7 no
O25 . C145 . H1451 . 108.5 no
C144 . C145 . H1452 . 109.7 no
O25 . C145 . H1452 . 110.4 no
H1451 . C145 . H1452 . 109.5 no
O25 . C146 . C147 . 130.4(19) yes
O25 . C146 . C151 . 115(2) yes
C147 . C146 . C151 . 114(2) yes
C146 . C147 . C148 . 128(2) yes
C146 . C147 . H1471 . 116.3 no
C148 . C147 . H1471 . 116.2 no
C147 . C148 . C149 . 122(3) yes
C147 . C148 . H1481 . 118.6 no
C149 . C148 . H1481 . 119.6 no
C148 . C149 . C150 . 111(2) yes
C148 . C149 . H1491 . 124.3 no
C150 . C149 . H1491 . 124.8 no
C149 . C150 . C151 . 127(2) yes
C149 . C150 . C154 . 118(2) yes
C151 . C150 . C154 . 115(2) yes
N39 . C151 . C146 . 117(2) yes
N39 . C151 . C150 . 124.4(19) yes
C146 . C151 . C150 . 119(2) yes
N39 . C152 . C153 . 131(3) yes
N39 . C152 . H1521 . 114.6 no
C153 . C152 . H1521 . 114.0 no
C152 . C153 . C154 . 110(2) yes
C152 . C153 . H1531 . 125.6 no
C154 . C153 . H1531 . 124.1 no
C153 . C154 . C150 . 123(2) yes
C153 . C154 . H1541 . 118.6 no
C150 . C154 . H1541 . 118.2 no
C140 . C155 . C156 . 111(2) yes
C140 . C155 . H1551 . 109.4 no
C156 . C155 . H1551 . 109.3 no
C140 . C155 . H1552 . 108.6 no
C156 . C155 . H1552 . 108.7 no
H1551 . C155 . H1552 . 109.5 no
C155 . C156 . C157 . 119(2) yes
C155 . C156 . C175 . 121(2) yes
C157 . C156 . C175 . 120(2) yes
O19 . C157 . C156 . 123(2) yes
O19 . C157 . C163 . 115(2) yes
C156 . C157 . C163 . 122(2) yes
O19 . C158 . C159 . 112.0(19) yes
O19 . C158 . H1581 . 109.3 no
C159 . C158 . H1581 . 108.7 no
O19 . C158 . H1582 . 109.0 no
C159 . C158 . H1582 . 108.5 no
H1581 . C158 . H1582 . 109.5 no
C158 . C159 . N33 . 124(2) yes
C158 . C159 . N34 . 125(2) yes
N33 . C159 . N34 . 110(2) yes
N33 . C160 . C161 . 112(2) yes
N33 . C160 . H1601 . 124.1 no
C161 . C160 . H1601 . 124.0 no
N34 . C161 . C160 . 105(2) yes
N34 . C161 . H1611 . 127.1 no
C160 . C161 . H1611 . 127.7 no
N34 . C162 . H1621 . 108.0 no
N34 . C162 . H1622 . 110.4 no
H1621 . C162 . H1622 . 109.5 no
N34 . C162 . H1623 . 109.9 no
H1621 . C162 . H1623 . 109.5 no
H1622 . C162 . H1623 . 109.5 no
C157 . C163 . C164 . 123(2) yes
C157 . C163 . C173 . 118(2) yes
C164 . C163 . C173 . 118(2) yes
C163 . C164 . C165 . 111.7(19) yes
C163 . C164 . H1641 . 107.9 no
C165 . C164 . H1641 . 109.1 no
C163 . C164 . H1642 . 109.9 no
C165 . C164 . H1642 . 108.7 no
H1641 . C164 . H1642 . 109.5 no
C164 . C165 . C121 . 121(2) yes
C164 . C165 . C166 . 120(2) yes
C121 . C165 . C166 . 119(2) yes
C165 . C166 . C167 . 120(2) yes
C165 . C166 . H1661 . 120.4 no
C167 . C166 . H1661 . 119.6 no
C166 . C167 . C168 . 120(2) yes
C166 . C167 . C169 . 119(2) yes
C168 . C167 . C169 . 121(2) yes
C122 . C168 . C167 . 122(2) yes
C122 . C168 . H1681 . 118.6 no
C167 . C168 . H1681 . 119.0 no
C167 . C169 . C170 . 113.1(20) yes
C167 . C169 . C171 . 110.1(20) yes
C170 . C169 . C171 . 109.8(20) yes
C167 . C169 . C172 . 113(2) yes
C170 . C169 . C172 . 111.1(19) yes
C171 . C169 . C172 . 98.8(19) yes
C169 . C170 . H1701 . 111.7 no
C169 . C170 . H1702 . 109.3 no
H1701 . C170 . H1702 . 109.5 no
C169 . C170 . H1703 . 107.4 no
H1701 . C170 . H1703 . 109.5 no
H1702 . C170 . H1703 . 109.5 no
C169 . C171 . H1711 . 110.1 no
C169 . C171 . H1712 . 109.4 no
H1711 . C171 . H1712 . 109.5 no
C169 . C171 . H1713 . 108.8 no
H1711 . C171 . H1713 . 109.5 no
H1712 . C171 . H1713 . 109.5 no
C169 . C172 . H1721 . 110.9 no
C169 . C172 . H1722 . 107.4 no
H1721 . C172 . H1722 . 109.5 no
C169 . C172 . H1723 . 110.0 no
H1721 . C172 . H1723 . 109.5 no
H1722 . C172 . H1723 . 109.5 no
C163 . C173 . C174 . 118(2) yes
C163 . C173 . H1731 . 120.9 no
C174 . C173 . H1731 . 120.8 no
C173 . C174 . C175 . 119(2) yes
C173 . C174 . C176 . 118(2) yes
C175 . C174 . C176 . 123(2) yes
C156 . C175 . C174 . 123(2) yes
C156 . C175 . H1751 . 118.9 no
C174 . C175 . H1751 . 118.1 no
C174 . C176 . C177 . 109(2) yes
C174 . C176 . C178 . 115.2(19) yes
C177 . C176 . C178 . 101.4(19) yes
C174 . C176 . C179 . 104.1(19) yes
C177 . C176 . C179 . 112.2(18) yes
C178 . C176 . C179 . 114.6(20) yes
C176 . C177 . H1771 . 108.8 no
C176 . C177 . H1772 . 110.8 no
H1771 . C177 . H1772 . 109.5 no
C176 . C177 . H1773 . 108.8 no
H1771 . C177 . H1773 . 109.5 no
H1772 . C177 . H1773 . 109.5 no
C176 . C178 . H1781 . 109.9 no
C176 . C178 . H1782 . 111.2 no
H1781 . C178 . H1782 . 109.5 no
C176 . C178 . H1783 . 107.3 no
H1781 . C178 . H1783 . 109.5 no
H1782 . C178 . H1783 . 109.5 no
C176 . C179 . H1791 . 110.2 no
C176 . C179 . H1792 . 110.1 no
H1791 . C179 . H1792 . 109.5 no
C176 . C179 . H1793 . 108.0 no
H1791 . C179 . H1793 . 109.5 no
H1792 . C179 . H1793 . 109.5 no
C138 . C180 . C181 . 113.0(20) yes
C138 . C180 . C182 . 112(2) yes
C181 . C180 . C182 . 116.5(20) yes
C138 . C180 . C183 . 106.6(18) yes
C181 . C180 . C183 . 105.6(20) yes
C182 . C180 . C183 . 102.3(19) yes
C180 . C181 . H1811 . 109.9 no
C180 . C181 . H1812 . 109.7 no
H1811 . C181 . H1812 . 109.5 no
C180 . C181 . H1813 . 108.7 no
H1811 . C181 . H1813 . 109.5 no
H1812 . C181 . H1813 . 109.5 no
C180 . C182 . H1821 . 119.8 no
C180 . C182 . H1822 . 120.2 no
H1821 . C182 . H1822 . 120.0 no
C180 . C183 . H1831 . 111.0 no
C180 . C183 . H1832 . 108.9 no
H1831 . C183 . H1832 . 109.5 no
C180 . C183 . H1833 . 108.5 no
H1831 . C183 . H1833 . 109.5 no
H1832 . C183 . H1833 . 109.5 no
C126 . C184 . C185 . 111.1(19) yes
C126 . C184 . C186 . 112.5(20) yes
C185 . C184 . C186 . 111.3(20) yes
C126 . C184 . C187 . 105.9(18) yes
C185 . C184 . C187 . 110.2(20) yes
C186 . C184 . C187 . 105.4(19) yes
C184 . C185 . H1851 . 111.4 no
C184 . C185 . H1852 . 109.6 no
H1851 . C185 . H1852 . 109.5 no
C184 . C185 . H1853 . 107.4 no
H1851 . C185 . H1853 . 109.5 no
H1852 . C185 . H1853 . 109.5 no
C184 . C186 . H1861 . 110.5 no
C184 . C186 . H1862 . 108.3 no
H1861 . C186 . H1862 . 109.5 no
C184 . C186 . H1863 . 109.6 no
H1861 . C186 . H1863 . 109.5 no
H1862 . C186 . H1863 . 109.5 no
C184 . C187 . H1871 . 111.1 no
C184 . C187 . H1872 . 109.3 no
H1871 . C187 . H1872 . 109.5 no
C184 . C187 . H1873 . 108.0 no
H1871 . C187 . H1873 . 109.5 no
H1872 . C187 . H1873 . 109.5 no
O20 . C188 . C189 . 115.0(19) yes
O20 . C188 . H1881 . 109.8 no
C189 . C188 . H1881 . 108.0 no
O20 . C188 . H1882 . 107.4 no
C189 . C188 . H1882 . 107.1 no
H1881 . C188 . H1882 . 109.5 no
C188 . C189 . C190 . 112.5(20) yes
C188 . C189 . H1891 . 108.0 no
C190 . C189 . H1891 . 109.5 no
C188 . C189 . H1892 . 108.9 no
C190 . C189 . H1892 . 108.4 no
H1891 . C189 . H1892 . 109.5 no
C189 . C190 . C191 . 120(2) yes
C189 . C190 . H1901 . 105.8 no
C191 . C190 . H1901 . 107.4 no
C189 . C190 . H1902 . 107.6 no
C191 . C190 . H1902 . 106.6 no
H1901 . C190 . H1902 . 109.5 no
C190 . C191 . O21 . 105.1(19) yes
C190 . C191 . H1911 . 111.5 no
O21 . C191 . H1911 . 111.2 no
C190 . C191 . H1912 . 109.6 no
O21 . C191 . H1912 . 109.8 no
H1911 . C191 . H1912 . 109.5 no
O21 . C192 . C193 . 125(2) yes
O21 . C192 . C197 . 113(2) yes
C193 . C192 . C197 . 121(2) yes
C192 . C193 . C194 . 124(2) yes
C192 . C193 . H1931 . 117.1 no
C194 . C193 . H1931 . 119.3 no
C193 . C194 . C195 . 117(2) yes
C193 . C194 . H1941 . 120.5 no
C195 . C194 . H1941 . 122.2 no
C194 . C195 . C196 . 119(2) yes
C194 . C195 . H1951 . 121.6 no
C196 . C195 . H1951 . 119.3 no
C195 . C196 . C197 . 124(2) yes
C195 . C196 . C200 . 124(2) yes
C197 . C196 . C200 . 112.2(20) yes
C192 . C197 . C196 . 114(2) yes
C192 . C197 . N29 . 122(2) yes
C196 . C197 . N29 . 124(2) yes
N29 . C198 . C199 . 127(2) yes
N29 . C198 . H1981 . 115.3 no
C199 . C198 . H1981 . 117.4 no
C198 . C199 . C200 . 111(2) yes
C198 . C199 . H1991 . 123.5 no
C200 . C199 . H1991 . 125.3 no
C196 . C200 . C199 . 123(2) yes
C196 . C200 . H2001 . 119.5 no
C199 . C200 . H2001 . 117.6 no

loop_
_geom_bond_atom_site_label_1
_geom_bond_site_symmetry_1
_geom_bond_atom_site_label_2
_geom_bond_site_symmetry_2
_geom_bond_distance
_geom_bond_publ_flag
Cu1 . O26 . 2.610(16) yes
Cu1 . N36 . 1.81(2) yes
Cu1 . N37 . 1.858(19) yes
Cu2 . O20 . 2.578(16) yes
Cu2 . N32 . 1.82(2) yes
Cu2 . N33 . 1.87(2) yes
P3 . F5 . 1.541(19) yes
P3 . F6 . 1.570(17) yes
P3 . F7 . 1.573(17) yes
P3 . F8 . 1.575(18) yes
P3 . F9 . 1.527(17) yes
P3 . F10 . 1.594(17) yes
P4 . F11 . 1.570(18) yes
P4 . F12 . 1.55(2) yes
P4 . F13 . 1.586(16) yes
P4 . F14 . 1.54(2) yes
P4 . F15 . 1.536(19) yes
P4 . F16 . 1.584(16) yes
O17 . C58 . 1.43(3) yes
O17 . C59 . 1.34(3) yes
O18 . C129 . 1.39(3) yes
O18 . C130 . 1.45(3) yes
O19 . C157 . 1.40(3) yes
O19 . C158 . 1.41(3) yes
O20 . C121 . 1.41(3) yes
O20 . C188 . 1.38(3) yes
O21 . C191 . 1.44(3) yes
O21 . C192 . 1.37(3) yes
O22 . C141 . 1.37(3) yes
O22 . C142 . 1.43(3) yes
O23 . C54 . 1.39(3) yes
O23 . C55 . 1.38(3) yes
O24 . C74 . 1.40(3) yes
O24 . C75 . 1.41(3) yes
O25 . C145 . 1.42(3) yes
O25 . C146 . 1.36(3) yes
O26 . C86 . 1.39(3) yes
O26 . C87 . 1.48(3) yes
O27 . C45 . 1.45(3) yes
O27 . C46 . 1.38(3) yes
O28 . C90 . 1.46(3) yes
O28 . C91 . 1.33(3) yes
N29 . C197 . 1.23(3) yes
N29 . C198 . 1.31(3) yes
N30 . C64 . 1.39(3) yes
N30 . C65 . 1.32(3) yes
N31 . C131 . 1.33(3) yes
N31 . C133 . 1.37(3) yes
N31 . C134 . 1.44(3) yes
N32 . C131 . 1.29(3) yes
N32 . C132 . 1.38(3) yes
N33 . C159 . 1.35(3) yes
N33 . C160 . 1.35(3) yes
N34 . C159 . 1.32(3) yes
N34 . C161 . 1.38(3) yes
N34 . C162 . 1.47(3) yes
N35 . C41 . 1.38(3) yes
N35 . C42 . 1.32(3) yes
N35 . C44 . 1.44(3) yes
N36 . C41 . 1.38(3) yes
N36 . C43 . 1.38(3) yes
N37 . C76 . 1.30(3) yes
N37 . C77 . 1.39(3) yes
N38 . C76 . 1.37(3) yes
N38 . C78 . 1.31(3) yes
N38 . C79 . 1.52(3) yes
N39 . C151 . 1.43(3) yes
N39 . C152 . 1.29(3) yes
N40 . C96 . 1.36(3) yes
N40 . C97 . 1.34(3) yes
C41 . C45 . 1.43(3) yes
C42 . C43 . 1.38(3) yes
C42 . H421 . 0.950 no
C43 . H431 . 0.950 no
C44 . H441 . 0.950 no
C44 . H442 . 0.950 no
C44 . H443 . 0.950 no
C45 . H451 . 0.950 no
C46 . C47 . 1.41(3) yes
C46 . C101 . 1.41(3) yes
C47 . C48 . 1.49(3) yes
C47 . C104 . 1.36(3) yes
C48 . C49 . 1.52(3) yes
C48 . H481 . 0.950 no
C48 . H482 . 0.950 no
C49 . C50 . 1.40(3) yes
C49 . C54 . 1.37(3) yes
C50 . C51 . 1.35(3) yes
C50 . H501 . 0.950 no
C51 . C52 . 1.41(3) yes
C51 . C117 . 1.56(3) yes
C52 . C53 . 1.39(3) yes
C52 . H521 . 0.950 no
C53 . C54 . 1.38(3) yes
C53 . C68 . 1.58(3) yes
C55 . C56 . 1.50(3) yes
C55 . H551 . 0.950 no
C55 . H552 . 0.950 no
C56 . C57 . 1.49(3) yes
C56 . H561 . 0.950 no
C56 . H562 . 0.950 no
C57 . C58 . 1.46(3) yes
C57 . H571 . 0.950 no
C57 . H572 . 0.950 no
C58 . H581 . 0.950 no
C58 . H582 . 0.950 no
C59 . C60 . 1.39(3) yes
C59 . C64 . 1.42(3) yes
C60 . C61 . 1.52(3) yes
C60 . H601 . 0.950 no
C61 . C62 . 1.28(3) yes
C61 . H611 . 0.950 no
C62 . C63 . 1.45(3) yes
C62 . H621 . 0.950 no
C63 . C64 . 1.45(3) yes
C63 . C67 . 1.34(3) yes
C65 . C66 . 1.32(3) yes
C65 . H651 . 0.950 no
C66 . C67 . 1.26(3) yes
C66 . H661 . 0.950 no
C67 . H671 . 0.950 no
C68 . C69 . 1.57(3) yes
C68 . H681 . 0.950 no
C68 . H682 . 0.950 no
C69 . C70 . 1.39(3) yes
C69 . C74 . 1.38(3) yes
C70 . C71 . 1.40(3) yes
C70 . H701 . 0.950 no
C71 . C72 . 1.41(3) yes
C71 . C113 . 1.49(3) yes
C72 . C73 . 1.36(3) yes
C72 . H721 . 0.950 no
C73 . C74 . 1.40(3) yes
C73 . C80 . 1.48(3) yes
C75 . C76 . 1.47(3) yes
C75 . H751 . 0.950 no
C75 . H752 . 0.950 no
C77 . C78 . 1.35(3) yes
C77 . H771 . 0.950 no
C78 . H781 . 0.950 no
C79 . H791 . 0.950 no
C79 . H792 . 0.950 no
C79 . H793 . 0.950 no
C80 . C81 . 1.54(3) yes
C80 . H801 . 0.950 no
C80 . H802 . 0.950 no
C81 . C82 . 1.42(3) yes
C81 . C86 . 1.33(3) yes
C82 . C83 . 1.38(3) yes
C82 . H821 . 0.950 no
C83 . C84 . 1.34(3) yes
C83 . C109 . 1.58(3) yes
C84 . C85 . 1.38(3) yes
C84 . H841 . 0.950 no
C85 . C86 . 1.40(3) yes
C85 . C100 . 1.56(3) yes
C87 . C88 . 1.46(3) yes
C87 . H871 . 0.950 no
C87 . H872 . 0.950 no
C88 . C89 . 1.48(3) yes
C88 . H881 . 0.950 no
C88 . H882 . 0.950 no
C89 . C90 . 1.51(3) yes
C89 . H891 . 0.950 no
C89 . H892 . 0.950 no
C90 . H901 . 0.950 no
C90 . H902 . 0.950 no
C91 . C92 . 1.37(3) yes
C91 . C96 . 1.44(3) yes
C92 . C93 . 1.44(3) yes
C92 . H921 . 0.950 no
C93 . C94 . 1.30(3) yes
C93 . H931 . 0.950 no
C94 . C95 . 1.35(3) yes
C94 . H941 . 0.950 no
C95 . C96 . 1.49(3) yes
C95 . C99 . 1.36(3) yes
C97 . C98 . 1.48(3) yes
C97 . H971 . 0.950 no
C98 . C99 . 1.26(3) yes
C98 . H981 . 0.950 no
C99 . H991 . 0.950 no
C100 . C101 . 1.46(3) yes
C100 . H1001 . 0.950 no
C100 . H1002 . 0.950 no
C101 . C102 . 1.40(3) yes
C102 . C103 . 1.33(3) yes
C102 . H1021 . 0.950 no
C103 . C104 . 1.40(3) yes
C103 . C105 . 1.54(3) yes
C104 . H1041 . 0.950 no
C105 . C106 . 1.54(3) yes
C105 . C107 . 1.44(3) yes
C105 . C108 . 1.51(3) yes
C106 . H1061 . 0.950 no
C106 . H1062 . 0.950 no
C106 . H1063 . 0.950 no
C107 . H1071 . 0.950 no
C107 . H1072 . 0.950 no
C107 . H1073 . 0.950 no
C108 . H1081 . 0.950 no
C108 . H1082 . 0.950 no
C108 . H1083 . 0.950 no
C109 . C110 . 1.46(3) yes
C109 . C111 . 1.51(3) yes
C109 . C112 . 1.61(3) yes
C110 . H1101 . 0.950 no
C110 . H1102 . 0.950 no
C110 . H1103 . 0.950 no
C111 . H1111 . 0.950 no
C111 . H1112 . 0.950 no
C111 . H1113 . 0.950 no
C112 . H1121 . 0.950 no
C112 . H1122 . 0.950 no
C112 . H1123 . 0.950 no
C113 . C114 . 1.48(3) yes
C113 . C115 . 1.45(3) yes
C113 . C116 . 1.52(3) yes
C114 . H1141 . 0.950 no
C114 . H1142 . 0.950 no
C114 . H1143 . 0.950 no
C115 . H1151 . 0.950 no
C115 . H1152 . 0.950 no
C115 . H1153 . 0.950 no
C116 . H1161 . 0.950 no
C116 . H1162 . 0.950 no
C116 . H1163 . 0.950 no
C117 . C118 . 1.57(3) yes
C117 . C119 . 1.52(3) yes
C117 . C120 . 1.46(3) yes
C118 . H1181 . 0.950 no
C118 . H1182 . 0.950 no
C118 . H1183 . 0.950 no
C119 . H1191 . 0.950 no
C119 . H1192 . 0.950 no
C119 . H1193 . 0.950 no
C120 . H1201 . 0.950 no
C120 . H1202 . 0.950 no
C120 . H1203 . 0.950 no
C121 . C122 . 1.43(3) yes
C121 . C165 . 1.39(3) yes
C122 . C123 . 1.48(3) yes
C122 . C168 . 1.38(3) yes
C123 . C124 . 1.52(3) yes
C123 . H1231 . 0.950 no
C123 . H1232 . 0.950 no
C124 . C125 . 1.41(3) yes
C124 . C129 . 1.393(10) yes
C125 . C126 . 1.35(3) yes
C125 . H1251 . 0.950 no
C126 . C127 . 1.31(3) yes
C126 . C184 . 1.59(3) yes
C127 . C128 . 1.37(3) yes
C127 . H1271 . 0.950 no
C128 . C129 . 1.37(3) yes
C128 . C135 . 1.52(3) yes
C130 . C131 . 1.52(3) yes
C130 . H1301 . 0.950 no
C130 . H1302 . 0.950 no
C132 . C133 . 1.32(3) yes
C132 . H1321 . 0.950 no
C133 . H1331 . 0.950 no
C134 . H1341 . 0.950 no
C134 . H1342 . 0.950 no
C134 . H1343 . 0.950 no
C135 . C136 . 1.48(3) yes
C135 . H1351 . 0.950 no
C135 . H1352 . 0.950 no
C136 . C137 . 1.40(3) yes
C136 . C141 . 1.33(3) yes
C137 . C138 . 1.39(3) yes
C137 . H1371 . 0.950 no
C138 . C139 . 1.37(3) yes
C138 . C180 . 1.57(3) yes
C139 . C140 . 1.40(3) yes
C139 . H1391 . 0.950 no
C140 . C141 . 1.46(3) yes
C140 . C155 . 1.49(3) yes
C142 . C143 . 1.51(3) yes
C142 . H1421 . 0.950 no
C142 . H1422 . 0.950 no
C143 . C144 . 1.49(3) yes
C143 . H1431 . 0.950 no
C143 . H1432 . 0.950 no
C144 . C145 . 1.49(3) yes
C144 . H1441 . 0.950 no
C144 . H1442 . 0.950 no
C145 . H1451 . 0.950 no
C145 . H1452 . 0.950 no
C146 . C147 . 1.36(3) yes
C146 . C151 . 1.402(10) yes
C147 . C148 . 1.28(3) yes
C147 . H1471 . 0.950 no
C148 . C149 . 1.43(3) yes
C148 . H1481 . 0.950 no
C149 . C150 . 1.39(3) yes
C149 . H1491 . 0.950 no
C150 . C151 . 1.36(3) yes
C150 . C154 . 1.44(3) yes
C152 . C153 . 1.37(3) yes
C152 . H1521 . 0.950 no
C153 . C154 . 1.49(3) yes
C153 . H1531 . 0.950 no
C154 . H1541 . 0.950 no
C155 . C156 . 1.52(3) yes
C155 . H1551 . 0.950 no
C155 . H1552 . 0.950 no
C156 . C157 . 1.37(3) yes
C156 . C175 . 1.37(3) yes
C157 . C163 . 1.37(3) yes
C158 . C159 . 1.48(3) yes
C158 . H1581 . 0.950 no
C158 . H1582 . 0.950 no
C160 . C161 . 1.32(3) yes
C160 . H1601 . 0.950 no
C161 . H1611 . 0.950 no
C162 . H1621 . 0.950 no
C162 . H1622 . 0.950 no
C162 . H1623 . 0.950 no
C163 . C164 . 1.50(3) yes
C163 . C173 . 1.46(3) yes
C164 . C165 . 1.52(3) yes
C164 . H1641 . 0.950 no
C164 . H1642 . 0.950 no
C165 . C166 . 1.39(3) yes
C166 . C167 . 1.41(3) yes
C166 . H1661 . 0.950 no
C167 . C168 . 1.35(3) yes
C167 . C169 . 1.51(3) yes
C168 . H1681 . 0.950 no
C169 . C170 . 1.58(3) yes
C169 . C171 . 1.46(3) yes
C169 . C172 . 1.47(3) yes
C170 . H1701 . 0.950 no
C170 . H1702 . 0.950 no
C170 . H1703 . 0.950 no
C171 . H1711 . 0.950 no
C171 . H1712 . 0.950 no
C171 . H1713 . 0.950 no
C172 . H1721 . 0.950 no
C172 . H1722 . 0.950 no
C172 . H1723 . 0.950 no
C173 . C174 . 1.41(3) yes
C173 . H1731 . 0.950 no
C174 . C175 . 1.35(3) yes
C174 . C176 . 1.56(3) yes
C175 . H1751 . 0.950 no
C176 . C177 . 1.52(3) yes
C176 . C178 . 1.51(3) yes
C176 . C179 . 1.59(3) yes
C177 . H1771 . 0.950 no
C177 . H1772 . 0.950 no
C177 . H1773 . 0.950 no
C178 . H1781 . 0.950 no
C178 . H1782 . 0.950 no
C178 . H1783 . 0.950 no
C179 . H1791 . 0.950 no
C179 . H1792 . 0.950 no
C179 . H1793 . 0.950 no
C180 . C181 . 1.45(3) yes
C180 . C182 . 1.44(3) yes
C180 . C183 . 1.53(3) yes
C181 . H1811 . 0.950 no
C181 . H1812 . 0.950 no
C181 . H1813 . 0.950 no
C182 . H1821 . 0.950 no
C182 . H1822 . 0.950 no
C183 . H1831 . 0.950 no
C183 . H1832 . 0.950 no
C183 . H1833 . 0.950 no
C184 . C185 . 1.49(3) yes
C184 . C186 . 1.45(3) yes
C184 . C187 . 1.56(3) yes
C185 . H1851 . 0.950 no
C185 . H1852 . 0.950 no
C185 . H1853 . 0.950 no
C186 . H1861 . 0.950 no
C186 . H1862 . 0.950 no
C186 . H1863 . 0.950 no
C187 . H1871 . 0.950 no
C187 . H1872 . 0.950 no
C187 . H1873 . 0.950 no
C188 . C189 . 1.48(3) yes
C188 . H1881 . 0.950 no
C188 . H1882 . 0.950 no
C189 . C190 . 1.49(3) yes
C189 . H1891 . 0.950 no
C189 . H1892 . 0.950 no
C190 . C191 . 1.47(3) yes
C190 . H1901 . 0.950 no
C190 . H1902 . 0.950 no
C191 . H1911 . 0.950 no
C191 . H1912 . 0.950 no
C192 . C193 . 1.33(3) yes
C192 . C197 . 1.43(3) yes
C193 . C194 . 1.38(3) yes
C193 . H1931 . 0.950 no
C194 . C195 . 1.44(3) yes
C194 . H1941 . 0.950 no
C195 . C196 . 1.33(3) yes
C195 . H1951 . 0.950 no
C196 . C197 . 1.43(3) yes
C196 . C200 . 1.50(3) yes
C198 . C199 . 1.40(3) yes
C198 . H1981 . 0.950 no
C199 . C200 . 1.36(3) yes
C199 . H1991 . 0.950 no
C200 . H2001 . 0.950 no

loop_
_geom_hbond_atom_site_label_D
_geom_hbond_site_symmetry_D
_geom_hbond_atom_site_label_H
_geom_hbond_site_symmetry_H
_geom_hbond_atom_site_label_A
_geom_hbond_site_symmetry_A
_geom_hbond_angle_DHA
_geom_hbond_distance_DH
_geom_hbond_distance_HA
_geom_hbond_distance_DA
_geom_hbond_publ_flag
C48 . H482 . C45 . 127 0.95 2.48 3.14(3) yes
C78 . H781 . N39 . 148 0.95 2.59 3.44(3) yes
C80 . H802 . C76 . 142 0.95 2.59 3.39(3) yes

loop_
_platon_squeeze_void_nr
_platon_squeeze_void_average_x
_platon_squeeze_void_average_y
_platon_squeeze_void_average_z
_platon_squeeze_void_volume
_platon_squeeze_void_count_electrons
_platon_squeeze_void_content
1 0.468 0.011 0.471 969 471 ' '
2 0.532 0.511 0.529 969 470 ' '
3 0.325 0.593 0.980 7 2 ' '
4 0.675 0.093 0.020 7 2 ' '
